data_4105531
loop_
_publ_author_name
'Andrew Stephenson'
'Stephen P. Argent'
'Thomas Riis-Johannessen'
'Ian S. Tidmarsh'
'Michael D. Ward'

_publ_contact_author
; 
        Prof. Mike Ward
        Department of Chemistry
        University of Sheffield
        SHEFFIELD
        S3 7HF
;
_publ_contact_author_email m.d.ward@sheffield.ac.uk
_publ_contact_author_fax '0114 2229346'
_publ_section_title
;
 Structures and Dynamic Behavior of Large Polyhedral Coordination Cages:
 An Unusual Cage-to-Cage Interconversion
;
_journal_name_full 'Journal of the American Chemical Society'
_journal_page_first 858
_journal_page_last 870
_journal_paper_doi 10.1021/ja107403p
_journal_volume 133
_journal_year 2011
_chemical_formula_sum 'C588 H509 B32 F128 N150 O11 Zn16'
_chemical_formula_weight 13676.29
_chemical_name_systematic
; 
 ? 
;
_space_group_IT_number 15
_symmetry_cell_setting monoclinic
_symmetry_space_group_name_Hall '-C 2yc'
_symmetry_space_group_name_H-M 'C 1 2/c 1'
_atom_sites_solution_hydrogens geom
_atom_sites_solution_primary direct
_atom_sites_solution_secondary difmap
_audit_creation_method SHELXL-97
_cell_angle_alpha 90.00
_cell_angle_beta 99.950(2)
_cell_angle_gamma 90.00
_cell_formula_units_Z 4
_cell_length_a 31.117(3)
_cell_length_b 51.828(3)
_cell_length_c 48.797(3)
_cell_measurement_reflns_used 6462
_cell_measurement_temperature 100(2)
_cell_measurement_theta_max 84.410
_cell_measurement_theta_min 4.591
_cell_volume 77513(10)
_computing_cell_refinement 'SAINT (Bruker, 2001)'
_computing_data_collection 'SMART (Bruker, 2001)'
_computing_data_reduction 'SHELXTL (Bruker, 2001)'
_computing_molecular_graphics 'SHELXTL (Bruker, 2001)'
_computing_publication_material 'SHELXTL (Bruker, 2001)'
_computing_structure_refinement 'SHELXTL (Bruker, 2001)'
_computing_structure_solution 'SHELXTL (Bruker, 2001)'
_diffrn_ambient_temperature 100(2)
_diffrn_detector_area_resol_mean 5.6
_diffrn_measured_fraction_theta_full 0.915
_diffrn_measured_fraction_theta_max 0.915
_diffrn_measurement_device_type 'CCD area detector'
_diffrn_measurement_method 'Frames, each covering 0.3 \% in \w'
_diffrn_radiation_monochromator 'Osmic ConFocal MaxFlux mirror optics'
_diffrn_radiation_source '4.8 kW rotating anode'
_diffrn_radiation_type CuK\a
_diffrn_radiation_wavelength 1.54178
_diffrn_reflns_av_R_equivalents 0.1181
_diffrn_reflns_av_sigmaI/netI 0.1129
_diffrn_reflns_limit_h_max 37
_diffrn_reflns_limit_h_min -37
_diffrn_reflns_limit_k_max 63
_diffrn_reflns_limit_k_min -63
_diffrn_reflns_limit_l_max 59
_diffrn_reflns_limit_l_min -55
_diffrn_reflns_number 302409
_diffrn_reflns_theta_full 70.55
_diffrn_reflns_theta_max 70.55
_diffrn_reflns_theta_min 1.70
_exptl_absorpt_coefficient_mu 1.281
_exptl_absorpt_correction_T_max 0.7740
_exptl_absorpt_correction_T_min 0.7140
_exptl_absorpt_correction_type multi-scan
_exptl_absorpt_process_details 'SADABS (Sheldrick, 2001)'
_exptl_crystal_colour colourless
_exptl_crystal_density_diffrn 1.173
_exptl_crystal_description block
_exptl_crystal_F_000 27912
_exptl_crystal_size_max 0.3
_exptl_crystal_size_mid 0.2
_exptl_crystal_size_min 0.2
_refine_diff_density_max 1.613
_refine_diff_density_min -2.236
_refine_diff_density_rms 0.172
_refine_ls_extinction_coef 0.0000059(17)
_refine_ls_extinction_expression Fc^*^=kFc[1+0.001xFc^2^\l^3^/sin(2\q)]^-1/4^
_refine_ls_extinction_method SHELXL
_refine_ls_goodness_of_fit_ref 1.358
_refine_ls_hydrogen_treatment constr
_refine_ls_matrix_type full
_refine_ls_number_parameters 1734
_refine_ls_number_reflns 67955
_refine_ls_number_restraints 3443
_refine_ls_restrained_S_all 1.387
_refine_ls_R_factor_all 0.2594
_refine_ls_R_factor_gt 0.1882
_refine_ls_shift/su_max 0.322
_refine_ls_shift/su_mean 0.017
_refine_ls_structure_factor_coef Fsqd
_refine_ls_weighting_details 'calc w=1/[\s^2^(Fo^2^)+(0.2000P)^2^+0.0000P] where P=(Fo^2^+2Fc^2^)/3'
_refine_ls_weighting_scheme calc
_refine_ls_wR_factor_gt 0.4695
_refine_ls_wR_factor_ref 0.5014
_reflns_number_gt 24365
_reflns_number_total 67955
_reflns_threshold_expression >2sigma(I)
_cod_data_source_file ja107403p_si_001_1.cif
_cod_data_source_block zn16l24a
_cod_original_cell_volume 77513(9)
_cod_database_code 4105531

loop_
_symmetry_equiv_pos_as_xyz
'x, y, z'
'-x, y, -z+1/2'
'x+1/2, y+1/2, z'
'-x+1/2, y+1/2, -z+1/2'
'-x, -y, -z'
'x, -y, z-1/2'
'-x+1/2, -y+1/2, -z'
'x+1/2, -y+1/2, z-1/2'

loop_
_atom_site_label
_atom_site_type_symbol
_atom_site_fract_x
_atom_site_fract_y
_atom_site_fract_z
_atom_site_U_iso_or_equiv
_atom_site_adp_type
_atom_site_occupancy
_atom_site_symmetry_multiplicity
_atom_site_calc_flag
_atom_site_refinement_flags
_atom_site_disorder_assembly
_atom_site_disorder_group
Zn1 Zn 0.61097(5) 0.15040(3) 0.40739(3) 0.0595(4) Uani 1 1 d . . .
Zn2 Zn 0.59882(6) 0.32383(3) 0.50020(3) 0.0822(5) Uani 1 1 d . . .
Zn3 Zn 0.31283(6) 0.23919(6) 0.41426(4) 0.1304(9) Uani 1 1 d . . .
Zn4 Zn 0.76123(6) 0.25048(4) 0.27764(3) 0.0912(6) Uani 1 1 d . . .
Zn5 Zn 0.50323(5) 0.47572(3) 0.41502(5) 0.1107(7) Uani 1 1 d . . .
Zn6 Zn 0.72866(6) 0.57508(3) 0.35076(5) 0.1020(6) Uani 1 1 d . . .
Zn7 Zn 0.88402(5) 0.40149(3) 0.35505(4) 0.0891(5) Uani 1 1 d . . .
Zn8 Zn 0.78718(5) 0.48922(4) 0.16548(5) 0.1092(7) Uani 1 1 d . . .
N11A N 0.6489(3) 0.12131(15) 0.43318(16) 0.065(2) Uiso 1 1 d D . .
C12A C 0.6781(3) 0.10919(18) 0.42050(17) 0.059(3) Uiso 1 1 d D . .
C13A C 0.7072(3) 0.0904(2) 0.4355(2) 0.073(3) Uiso 1 1 d D . .
H13A H 0.7283 0.0822 0.4273 0.087 Uiso 1 1 calc R . .
C14A C 0.7027(4) 0.0852(2) 0.4619(2) 0.080(3) Uiso 1 1 d D . .
H14A H 0.7219 0.0735 0.4718 0.097 Uiso 1 1 calc R . .
C15A C 0.6714(3) 0.0963(2) 0.4753(2) 0.075(3) Uiso 1 1 d D . .
H15A H 0.6676 0.0916 0.4932 0.090 Uiso 1 1 calc R . .
C16A C 0.6456(3) 0.11533(18) 0.45943(19) 0.064(3) Uiso 1 1 d D . .
H16A H 0.6252 0.1242 0.4677 0.076 Uiso 1 1 calc R . .
N21A N 0.6495(2) 0.13115(14) 0.37909(14) 0.0531(19) Uiso 1 1 d D . .
C22A C 0.6782(3) 0.11524(18) 0.39234(17) 0.060(3) Uiso 1 1 d D . .
C23A C 0.7073(4) 0.1078(2) 0.3735(2) 0.080(3) Uiso 1 1 d D . .
H23A H 0.7322 0.0976 0.3775 0.096 Uiso 1 1 calc R . .
C24A C 0.6909(3) 0.11871(19) 0.3492(2) 0.071(3) Uiso 1 1 d D . .
H24A H 0.7017 0.1166 0.3327 0.085 Uiso 1 1 calc R . .
N25A N 0.6558(3) 0.13334(15) 0.35240(16) 0.064(2) Uiso 1 1 d D . .
C26A C 0.6268(3) 0.14725(18) 0.33180(19) 0.061(3) Uiso 1 1 d D . .
H26A H 0.5980 0.1471 0.3369 0.073 Uiso 1 1 calc R . .
H26B H 0.6247 0.1382 0.3142 0.073 Uiso 1 1 calc R . .
C31A C 0.6393(4) 0.1753(2) 0.3273(2) 0.066(3) Uiso 1 1 d . . .
C32A C 0.6072(4) 0.1901(2) 0.3103(2) 0.074(3) Uiso 1 1 d . . .
H32A H 0.5804 0.1826 0.3030 0.089 Uiso 1 1 calc R . .
C33A C 0.6153(4) 0.2157(2) 0.3043(3) 0.083(3) Uiso 1 1 d . . .
H33A H 0.5949 0.2254 0.2924 0.099 Uiso 1 1 calc R . .
C34A C 0.6552(4) 0.2266(2) 0.3170(2) 0.063(3) Uiso 1 1 d . . .
C35A C 0.6852(4) 0.2116(2) 0.3340(2) 0.068(3) Uiso 1 1 d . . .
H35A H 0.7117 0.2187 0.3423 0.081 Uiso 1 1 calc R . .
C36A C 0.6760(4) 0.1866(2) 0.3385(2) 0.066(3) Uiso 1 1 d . . .
H36A H 0.6967 0.1769 0.3501 0.079 Uiso 1 1 calc R . .
N41A N 0.7405(3) 0.26238(16) 0.31525(17) 0.067(2) Uiso 1 1 d D . .
C42A C 0.7731(3) 0.2721(2) 0.3353(2) 0.069(3) Uiso 1 1 d D . .
C43A C 0.7557(3) 0.27868(19) 0.3582(2) 0.064(3) Uiso 1 1 d D . .
H43A H 0.7712 0.2847 0.3750 0.077 Uiso 1 1 calc R . .
C44A C 0.7122(3) 0.27491(19) 0.35214(19) 0.064(3) Uiso 1 1 d D . .
H44A H 0.6921 0.2783 0.3638 0.077 Uiso 1 1 calc R . .
N45A N 0.7034(2) 0.26527(15) 0.32578(16) 0.063(2) Uiso 1 1 d D . .
C46A C 0.6625(3) 0.25497(19) 0.3112(2) 0.066(3) Uiso 1 1 d D . .
H46A H 0.6614 0.2572 0.2914 0.079 Uiso 1 1 calc R . .
H46B H 0.6387 0.2649 0.3164 0.079 Uiso 1 1 calc R . .
N51A N 0.8217(3) 0.26579(16) 0.30384(18) 0.072(2) Uiso 1 1 d D . .
C52A C 0.8162(3) 0.27402(19) 0.32801(19) 0.059(3) Uiso 1 1 d D . .
C53A C 0.8511(3) 0.2851(2) 0.3476(2) 0.079(3) Uiso 1 1 d D . .
H53A H 0.8473 0.2903 0.3653 0.095 Uiso 1 1 calc R . .
C54A C 0.8895(4) 0.2876(2) 0.3389(2) 0.094(4) Uiso 1 1 d D . .
H54A H 0.9127 0.2948 0.3511 0.112 Uiso 1 1 calc R . .
C55A C 0.8963(4) 0.2802(2) 0.3134(2) 0.093(4) Uiso 1 1 d D . .
H55A H 0.9229 0.2829 0.3077 0.112 Uiso 1 1 calc R . .
C56A C 0.8609(4) 0.2679(2) 0.2956(2) 0.092(4) Uiso 1 1 d D . .
H56A H 0.8647 0.2615 0.2784 0.110 Uiso 1 1 calc R . .
N11B N 0.6641(3) 0.17766(16) 0.41479(17) 0.062(2) Uiso 1 1 d . . .
C12B C 0.6565(4) 0.2018(2) 0.4019(2) 0.065(3) Uiso 1 1 d . . .
C13B C 0.6888(4) 0.2198(2) 0.4030(2) 0.075(3) Uiso 1 1 d . . .
H13B H 0.6822 0.2363 0.3960 0.090 Uiso 1 1 calc R . .
C14B C 0.7297(4) 0.2136(2) 0.4139(2) 0.083(3) Uiso 1 1 d . . .
H14B H 0.7521 0.2252 0.4127 0.100 Uiso 1 1 calc R . .
C15B C 0.7398(4) 0.1894(2) 0.4274(2) 0.074(3) Uiso 1 1 d . . .
H15B H 0.7680 0.1853 0.4362 0.089 Uiso 1 1 calc R . .
C16B C 0.7057(4) 0.1727(2) 0.4266(2) 0.071(3) Uiso 1 1 d . . .
H16B H 0.7116 0.1566 0.4349 0.085 Uiso 1 1 calc R . .
N21B N 0.5851(3) 0.18571(17) 0.38408(18) 0.070(2) Uiso 1 1 d . . .
C22B C 0.6152(4) 0.2050(2) 0.3885(2) 0.065(3) Uiso 1 1 d . . .
C23B C 0.5918(4) 0.2272(2) 0.3737(2) 0.082(3) Uiso 1 1 d . . .
H23B H 0.6030 0.2436 0.3720 0.098 Uiso 1 1 calc R . .
C24B C 0.5541(4) 0.2196(2) 0.3640(2) 0.078(3) Uiso 1 1 d . . .
H24B H 0.5328 0.2305 0.3546 0.094 Uiso 1 1 calc R . .
N25B N 0.5470(3) 0.19370(17) 0.36851(18) 0.070(2) Uiso 1 1 d . . .
C26B C 0.5107(4) 0.1795(2) 0.3614(3) 0.080(3) Uiso 1 1 d . . .
H26C H 0.5193 0.1617 0.3593 0.096 Uiso 1 1 calc R . .
H26D H 0.4958 0.1853 0.3433 0.096 Uiso 1 1 calc R . .
C31B C 0.4791(3) 0.18002(19) 0.3809(2) 0.059(3) Uiso 1 1 d . . .
C32B C 0.4799(4) 0.1964(2) 0.4017(2) 0.074(3) Uiso 1 1 d . . .
H32B H 0.5028 0.2081 0.4048 0.089 Uiso 1 1 calc R . .
C33B C 0.4494(4) 0.1975(2) 0.4196(2) 0.078(3) Uiso 1 1 d . . .
H33B H 0.4513 0.2100 0.4335 0.094 Uiso 1 1 calc R . .
C34B C 0.4169(4) 0.1798(2) 0.4159(2) 0.068(3) Uiso 1 1 d . . .
C35B C 0.4140(5) 0.1610(3) 0.3956(3) 0.103(4) Uiso 1 1 d . . .
H35B H 0.3931 0.1480 0.3933 0.123 Uiso 1 1 calc R . .
C36B C 0.4450(5) 0.1635(3) 0.3793(3) 0.098(4) Uiso 1 1 d . . .
H36B H 0.4425 0.1518 0.3646 0.118 Uiso 1 1 calc R . .
N41B N 0.3606(4) 0.2219(2) 0.4481(2) 0.098(3) Uiso 1 1 d . . .
C42B C 0.3710(4) 0.2386(2) 0.4701(3) 0.081(3) Uiso 1 1 d . . .
C43B C 0.4011(5) 0.2251(3) 0.4910(3) 0.098(4) Uiso 1 1 d . . .
H43B H 0.4131 0.2311 0.5086 0.118 Uiso 1 1 calc R . .
C44B C 0.4086(4) 0.2015(3) 0.4800(3) 0.091(4) Uiso 1 1 d . . .
H44B H 0.4275 0.1888 0.4886 0.110 Uiso 1 1 calc R . .
N45B N 0.3839(3) 0.1997(2) 0.4543(2) 0.090(3) Uiso 1 1 d . . .
C46B C 0.3807(5) 0.1777(3) 0.4347(3) 0.099(4) Uiso 1 1 d . . .
H46C H 0.3521 0.1776 0.4231 0.118 Uiso 1 1 calc R . .
H46D H 0.3842 0.1617 0.4451 0.118 Uiso 1 1 calc R . .
N51B N 0.3202(4) 0.2685(2) 0.4462(3) 0.106(4) Uiso 1 1 d . . .
C52B C 0.3486(5) 0.2608(3) 0.4698(3) 0.091(4) Uiso 1 1 d . . .
C53B C 0.3557(5) 0.2775(3) 0.4933(3) 0.111(5) Uiso 1 1 d . . .
H53B H 0.3748 0.2734 0.5095 0.134 Uiso 1 1 calc R . .
C54B C 0.3300(5) 0.3024(3) 0.4901(3) 0.115(5) Uiso 1 1 d . . .
H54B H 0.3338 0.3150 0.5039 0.138 Uiso 1 1 calc R . .
C55B C 0.3011(6) 0.3053(3) 0.4660(4) 0.127(5) Uiso 1 1 d . . .
H55B H 0.2809 0.3187 0.4644 0.152 Uiso 1 1 calc R . .
C56B C 0.3012(6) 0.2898(3) 0.4454(4) 0.126(5) Uiso 1 1 d . . .
H56B H 0.2857 0.2950 0.4282 0.151 Uiso 1 1 calc R . .
N11C N 0.5585(3) 0.12447(17) 0.39397(19) 0.075(3) Uiso 1 1 d D . .
C12C C 0.5263(4) 0.1232(2) 0.4103(2) 0.075(3) Uiso 1 1 d D . .
C13C C 0.4916(4) 0.1048(2) 0.4041(3) 0.085(4) Uiso 1 1 d D . .
H13C H 0.4700 0.1046 0.4151 0.102 Uiso 1 1 calc R . .
C14C C 0.4893(5) 0.0885(3) 0.3842(3) 0.099(4) Uiso 1 1 d D . .
H14C H 0.4666 0.0766 0.3808 0.119 Uiso 1 1 calc R . .
C15C C 0.5232(4) 0.0891(3) 0.3667(3) 0.089(4) Uiso 1 1 d D . .
H15C H 0.5231 0.0775 0.3522 0.107 Uiso 1 1 calc R . .
C16C C 0.5545(4) 0.1072(2) 0.3724(2) 0.073(3) Uiso 1 1 d D . .
H16C H 0.5751 0.1080 0.3607 0.088 Uiso 1 1 calc R . .
N21C N 0.5696(3) 0.15464(17) 0.43923(19) 0.078(3) Uiso 1 1 d D . .
C22C C 0.5336(4) 0.1407(2) 0.4340(2) 0.070(3) Uiso 1 1 d D . .
C23C C 0.5081(5) 0.1444(2) 0.4546(3) 0.091(4) Uiso 1 1 d D . .
H23C H 0.4814 0.1369 0.4560 0.109 Uiso 1 1 calc R . .
C24C C 0.5300(4) 0.1602(2) 0.4709(3) 0.088(4) Uiso 1 1 d D . .
H24C H 0.5214 0.1661 0.4871 0.106 Uiso 1 1 calc R . .
N25C N 0.5669(3) 0.16788(17) 0.46262(19) 0.071(2) Uiso 1 1 d D . .
C26C C 0.5999(4) 0.1834(2) 0.4765(3) 0.093(4) Uiso 1 1 d D . .
H26E H 0.6273 0.1744 0.4767 0.111 Uiso 1 1 calc R . .
H26F H 0.5957 0.1848 0.4957 0.111 Uiso 1 1 calc R . .
C31C C 0.6054(2) 0.21076(10) 0.46593(15) 0.067(3) Uiso 1 1 d G . .
C32C C 0.56792(18) 0.22538(12) 0.45770(15) 0.069(3) Uiso 1 1 d G . .
H32C H 0.5407 0.2184 0.4587 0.083 Uiso 1 1 calc R . .
C33C C 0.57119(19) 0.25040(12) 0.44801(15) 0.069(3) Uiso 1 1 d G . .
H33C H 0.5461 0.2602 0.4425 0.083 Uiso 1 1 calc R . .
C34C C 0.6119(2) 0.26080(10) 0.44656(15) 0.064(3) Uiso 1 1 d G . .
C35C C 0.64936(18) 0.24618(13) 0.45479(16) 0.083(3) Uiso 1 1 d G . .
H35C H 0.6766 0.2531 0.4538 0.099 Uiso 1 1 calc R . .
C36C C 0.64610(19) 0.22116(13) 0.46447(15) 0.076(3) Uiso 1 1 d G . .
H36C H 0.6712 0.2114 0.4700 0.091 Uiso 1 1 calc R . .
N41C N 0.5721(3) 0.31838(16) 0.45675(19) 0.071(2) Uiso 1 1 d D . .
C42C C 0.5344(4) 0.3307(2) 0.4481(3) 0.092(4) Uiso 1 1 d D . .
C43C C 0.5164(5) 0.3247(2) 0.4188(3) 0.092(4) Uiso 1 1 d D . .
H43C H 0.4909 0.3303 0.4077 0.110 Uiso 1 1 calc R . .
C44C C 0.5466(4) 0.3091(2) 0.4130(3) 0.086(4) Uiso 1 1 d D . .
H44C H 0.5458 0.3015 0.3957 0.103 Uiso 1 1 calc R . .
N45C N 0.5795(3) 0.30529(18) 0.4349(2) 0.077(3) Uiso 1 1 d D . .
C46C C 0.6162(4) 0.2887(2) 0.4352(3) 0.084(4) Uiso 1 1 d D . .
H46E H 0.6414 0.2968 0.4463 0.101 Uiso 1 1 calc R . .
H46F H 0.6219 0.2874 0.4163 0.101 Uiso 1 1 calc R . .
N51C N 0.5400(4) 0.3502(2) 0.4924(2) 0.094(3) Uiso 1 1 d D . .
C52C C 0.5179(5) 0.3481(3) 0.4657(3) 0.111(5) Uiso 1 1 d D . .
C53C C 0.4816(6) 0.3642(3) 0.4592(4) 0.136(6) Uiso 1 1 d D . .
H53C H 0.4671 0.3641 0.4409 0.163 Uiso 1 1 calc R . .
C54C C 0.4664(7) 0.3793(4) 0.4763(4) 0.143(6) Uiso 1 1 d D . .
H54C H 0.4405 0.3885 0.4714 0.172 Uiso 1 1 calc R . .
C55C C 0.4916(6) 0.3805(4) 0.5019(4) 0.147(6) Uiso 1 1 d D . .
H55C H 0.4834 0.3921 0.5147 0.176 Uiso 1 1 calc R . .
C56C C 0.5301(5) 0.3650(3) 0.5109(3) 0.106(4) Uiso 1 1 d D . .
H56C H 0.5463 0.3659 0.5288 0.127 Uiso 1 1 calc R . .
N11D N 0.6504(3) 0.29557(15) 0.50687(16) 0.059(2) Uiso 1 1 d D . .
C12D C 0.6408(4) 0.2731(2) 0.5195(2) 0.073(3) Uiso 1 1 d D . .
C13D C 0.6728(4) 0.2549(2) 0.5283(2) 0.071(3) Uiso 1 1 d D . .
H13D H 0.6664 0.2398 0.5369 0.086 Uiso 1 1 calc R . .
C14D C 0.7151(4) 0.2601(2) 0.5239(2) 0.074(3) Uiso 1 1 d D . .
H14D H 0.7375 0.2485 0.5301 0.088 Uiso 1 1 calc R . .
C15D C 0.7233(4) 0.2813(2) 0.5108(2) 0.069(3) Uiso 1 1 d D . .
H15D H 0.7512 0.2843 0.5070 0.082 Uiso 1 1 calc R . .
C16D C 0.6898(4) 0.2995(2) 0.5025(2) 0.069(3) Uiso 1 1 d D . .
H16D H 0.6962 0.3146 0.4936 0.083 Uiso 1 1 calc R . .
N21D N 0.5681(3) 0.28998(17) 0.51711(17) 0.071(2) Uiso 1 1 d D . .
C22D C 0.5957(4) 0.2707(2) 0.5237(2) 0.066(3) Uiso 1 1 d D . .
C23D C 0.5776(4) 0.2505(2) 0.5355(2) 0.078(3) Uiso 1 1 d D . .
H23D H 0.5908 0.2353 0.5426 0.094 Uiso 1 1 calc R . .
C24D C 0.5351(5) 0.2583(3) 0.5341(3) 0.103(4) Uiso 1 1 d D . .
H24D H 0.5125 0.2484 0.5389 0.124 Uiso 1 1 calc R . .
N25D N 0.5319(4) 0.2827(2) 0.5247(2) 0.087(3) Uiso 1 1 d D . .
C26D C 0.4913(5) 0.2978(3) 0.5193(3) 0.114(5) Uiso 1 1 d D . .
H26G H 0.4984 0.3158 0.5230 0.137 Uiso 1 1 calc R . .
H26H H 0.4729 0.2923 0.5324 0.137 Uiso 1 1 calc R . .
C31D C 0.4652(3) 0.29556(18) 0.49009(15) 0.101(4) Uiso 1 1 d G . .
C32D C 0.4363(3) 0.31561(16) 0.48165(19) 0.106(4) Uiso 1 1 d G . .
H32D H 0.4331 0.3289 0.4939 0.128 Uiso 1 1 calc R . .
C33D C 0.4121(3) 0.31574(16) 0.4549(2) 0.117(5) Uiso 1 1 d G . .
H33D H 0.3927 0.3292 0.4492 0.141 Uiso 1 1 calc R . .
C34D C 0.4169(3) 0.29583(19) 0.43656(15) 0.103(4) Uiso 1 1 d G . .
C35D C 0.4458(3) 0.27578(16) 0.44501(17) 0.106(4) Uiso 1 1 d G . .
H35D H 0.4490 0.2625 0.4327 0.128 Uiso 1 1 calc R . .
C36D C 0.4700(3) 0.27565(15) 0.47177(19) 0.094(4) Uiso 1 1 d G . .
H36D H 0.4893 0.2622 0.4774 0.113 Uiso 1 1 calc R . .
N41D N 0.3640(4) 0.2554(2) 0.3912(2) 0.116(4) Uiso 1 1 d D . .
C42D C 0.3731(5) 0.2374(3) 0.3722(3) 0.141(6) Uiso 1 1 d D . .
C43D C 0.4084(5) 0.2480(3) 0.3627(3) 0.114(5) Uiso 1 1 d D . .
H43D H 0.4230 0.2399 0.3499 0.137 Uiso 1 1 calc R . .
C44D C 0.4189(5) 0.2702(3) 0.3735(3) 0.119(5) Uiso 1 1 d D . .
H44D H 0.4407 0.2811 0.3695 0.143 Uiso 1 1 calc R . .
N45D N 0.3911(4) 0.2749(2) 0.3924(2) 0.115(4) Uiso 1 1 d D . .
C46D C 0.3924(5) 0.2972(3) 0.4089(3) 0.120(5) Uiso 1 1 d D . .
H46G H 0.3626 0.3018 0.4102 0.144 Uiso 1 1 calc R . .
H46H H 0.4043 0.3111 0.3993 0.144 Uiso 1 1 calc R . .
N51D N 0.3188(4) 0.2119(3) 0.3824(3) 0.139(5) Uiso 1 1 d D . .
C52D C 0.3502(4) 0.2158(2) 0.3676(3) 0.107(4) Uiso 1 1 d D . .
C53D C 0.3505(5) 0.1979(3) 0.3449(3) 0.136(6) Uiso 1 1 d D . .
H53D H 0.3712 0.2000 0.3334 0.163 Uiso 1 1 calc R . .
C54D C 0.3226(5) 0.1789(3) 0.3398(3) 0.135(6) Uiso 1 1 d D . .
H54D H 0.3254 0.1677 0.3253 0.162 Uiso 1 1 calc R . .
C55D C 0.2896(7) 0.1746(4) 0.3545(4) 0.208(10) Uiso 1 1 d D . .
H55D H 0.2694 0.1613 0.3507 0.250 Uiso 1 1 calc R . .
C56D C 0.2901(5) 0.1933(3) 0.3767(3) 0.118(5) Uiso 1 1 d D . .
H56D H 0.2685 0.1920 0.3876 0.142 Uiso 1 1 calc R . .
N11E N 0.6195(3) 0.33952(19) 0.5417(2) 0.100(3) Uiso 1 1 d D . .
C12E C 0.6483(4) 0.3587(2) 0.5429(2) 0.087(4) Uiso 1 1 d D . .
C13E C 0.6648(4) 0.3702(3) 0.5694(3) 0.116(5) Uiso 1 1 d D . .
H13E H 0.6844 0.3839 0.5713 0.139 Uiso 1 1 calc R . .
C14E C 0.6504(5) 0.3599(3) 0.5911(3) 0.138(6) Uiso 1 1 d D . .
H14E H 0.6603 0.3674 0.6083 0.166 Uiso 1 1 calc R . .
C15E C 0.6219(5) 0.3391(3) 0.5907(3) 0.131(6) Uiso 1 1 d D . .
H15E H 0.6145 0.3319 0.6067 0.158 Uiso 1 1 calc R . .
C16E C 0.6054(5) 0.3300(3) 0.5637(3) 0.116(5) Uiso 1 1 d D . .
H16E H 0.5842 0.3171 0.5612 0.140 Uiso 1 1 calc R . .
N21E N 0.6460(3) 0.35578(16) 0.49442(17) 0.078(3) Uiso 1 1 d D . .
C22E C 0.6587(3) 0.36789(19) 0.5180(2) 0.079(3) Uiso 1 1 d D . .
C23E C 0.6851(4) 0.3896(2) 0.5130(2) 0.099(4) Uiso 1 1 d D . .
H23E H 0.6978 0.4020 0.5256 0.119 Uiso 1 1 calc R . .
C24E C 0.6871(4) 0.3876(2) 0.4864(2) 0.082(3) Uiso 1 1 d D . .
H24E H 0.7026 0.3988 0.4769 0.099 Uiso 1 1 calc R . .
N25E N 0.6636(3) 0.36725(17) 0.47469(17) 0.082(3) Uiso 1 1 d D . .
C26E C 0.6533(4) 0.3597(2) 0.4462(2) 0.080(3) Uiso 1 1 d D . .
H26I H 0.6474 0.3413 0.4456 0.096 Uiso 1 1 calc R . .
H26J H 0.6789 0.3625 0.4378 0.096 Uiso 1 1 calc R . .
C31E C 0.6156(2) 0.37305(15) 0.42881(16) 0.077(3) Uiso 1 1 d G . .
C32E C 0.5841(2) 0.38541(15) 0.44107(12) 0.081(3) Uiso 1 1 d G . .
H32E H 0.5865 0.3856 0.4603 0.098 Uiso 1 1 calc R . .
C33E C 0.5491(2) 0.39757(13) 0.42455(15) 0.068(3) Uiso 1 1 d G . .
H33E H 0.5280 0.4058 0.4327 0.081 Uiso 1 1 calc R . .
C34E C 0.5456(2) 0.39736(15) 0.39576(14) 0.070(3) Uiso 1 1 d G . .
C35E C 0.5771(3) 0.38499(18) 0.38350(12) 0.149(7) Uiso 1 1 d G . .
H35E H 0.5747 0.3849 0.3642 0.179 Uiso 1 1 calc R . .
C36E C 0.6121(3) 0.37284(16) 0.40003(17) 0.101(4) Uiso 1 1 d G . .
H36E H 0.6332 0.3646 0.3918 0.121 Uiso 1 1 calc R . .
N41E N 0.4683(3) 0.43947(17) 0.40315(19) 0.088(3) Uiso 1 1 d D . .
C42E C 0.4307(3) 0.4377(2) 0.4146(2) 0.077(3) Uiso 1 1 d D . .
C43E C 0.4129(3) 0.41377(19) 0.4092(2) 0.074(3) Uiso 1 1 d D . .
H43E H 0.3875 0.4077 0.4146 0.089 Uiso 1 1 calc R . .
C44E C 0.4386(3) 0.4006(2) 0.3949(2) 0.078(3) Uiso 1 1 d D . .
H44E H 0.4343 0.3838 0.3886 0.094 Uiso 1 1 calc R . .
N45E N 0.4722(3) 0.41659(17) 0.39118(19) 0.080(3) Uiso 1 1 d D . .
C46E C 0.5081(3) 0.4104(2) 0.3774(2) 0.080(3) Uiso 1 1 d D . .
H46I H 0.5186 0.4262 0.3702 0.097 Uiso 1 1 calc R . .
H46J H 0.4976 0.3992 0.3618 0.097 Uiso 1 1 calc R . .
N51E N 0.4427(4) 0.4802(2) 0.4300(2) 0.123(4) Uiso 1 1 d D . .
C52E C 0.4176(4) 0.4594(2) 0.4287(2) 0.102(4) Uiso 1 1 d D . .
C53E C 0.3802(4) 0.4593(3) 0.4420(3) 0.110(5) Uiso 1 1 d D . .
H53E H 0.3628 0.4446 0.4411 0.132 Uiso 1 1 calc R . .
C54E C 0.3702(6) 0.4799(3) 0.4555(4) 0.161(7) Uiso 1 1 d D . .
H54E H 0.3457 0.4794 0.4641 0.194 Uiso 1 1 calc R . .
C55E C 0.3949(6) 0.5019(3) 0.4572(4) 0.168(8) Uiso 1 1 d D . .
H55E H 0.3877 0.5165 0.4664 0.202 Uiso 1 1 calc R . .
C56E C 0.4325(6) 0.5010(3) 0.4441(4) 0.146(6) Uiso 1 1 d D . .
H56E H 0.4506 0.5154 0.4454 0.175 Uiso 1 1 calc R . .
N11F N 0.2595(4) 0.2197(2) 0.4279(3) 0.129(4) Uiso 1 1 d D . .
C12F C 0.2192(5) 0.2277(3) 0.4149(3) 0.130(6) Uiso 1 1 d D . .
C13F C 0.1831(5) 0.2134(3) 0.4216(4) 0.181(8) Uiso 1 1 d D . .
H13F H 0.1548 0.2183 0.4142 0.217 Uiso 1 1 calc R . .
C14F C 0.1898(5) 0.1934(3) 0.4378(3) 0.138(6) Uiso 1 1 d D . .
H14F H 0.1653 0.1837 0.4395 0.165 Uiso 1 1 calc R . .
C15F C 0.2301(6) 0.1846(3) 0.4533(4) 0.159(7) Uiso 1 1 d D . .
H15F H 0.2341 0.1713 0.4662 0.191 Uiso 1 1 calc R . .
C16F C 0.2631(5) 0.2004(3) 0.4447(3) 0.127(5) Uiso 1 1 d D . .
H16F H 0.2915 0.1961 0.4526 0.153 Uiso 1 1 calc R . .
N21F N 0.2529(5) 0.2594(3) 0.3912(3) 0.174(6) Uiso 1 1 d D . .
C22F C 0.2188(6) 0.2471(3) 0.3951(3) 0.184(9) Uiso 1 1 d D . .
C23F C 0.1831(5) 0.2615(4) 0.3786(4) 0.168(8) Uiso 1 1 d D . .
H23F H 0.1536 0.2574 0.3764 0.201 Uiso 1 1 calc R . .
C24F C 0.1998(6) 0.2809(4) 0.3674(5) 0.248(13) Uiso 1 1 d D . .
H24F H 0.1838 0.2936 0.3566 0.298 Uiso 1 1 calc R . .
N25F N 0.2450(6) 0.2799(3) 0.3739(4) 0.210(8) Uiso 1 1 d D . .
C26F C 0.2755(6) 0.2984(4) 0.3668(4) 0.166(8) Uiso 1 1 d D . .
H26K H 0.2966 0.3018 0.3834 0.199 Uiso 1 1 calc R . .
H26L H 0.2597 0.3143 0.3619 0.199 Uiso 1 1 calc R . .
C31F C 0.2999(4) 0.2923(2) 0.3442(2) 0.141(6) Uiso 1 1 d G . .
C32F C 0.3270(4) 0.30804(19) 0.3315(3) 0.182(8) Uiso 1 1 d G . .
H32F H 0.3341 0.3245 0.3385 0.218 Uiso 1 1 calc R . .
C33F C 0.3433(4) 0.2992(2) 0.3084(2) 0.142(6) Uiso 1 1 d G . .
H33F H 0.3614 0.3097 0.3000 0.171 Uiso 1 1 calc R . .
C34F C 0.3326(4) 0.2746(2) 0.2980(2) 0.109(5) Uiso 1 1 d GD . .
C35F C 0.3055(4) 0.25890(18) 0.3107(3) 0.240(13) Uiso 1 1 d G . .
H35F H 0.2984 0.2425 0.3037 0.288 Uiso 1 1 calc R . .
C36F C 0.2892(3) 0.2678(2) 0.3338(2) 0.108(5) Uiso 1 1 d G . .
H36F H 0.2711 0.2572 0.3422 0.130 Uiso 1 1 calc R . .
N11G N 0.7970(4) 0.2442(2) 0.2432(2) 0.116(4) Uiso 1 1 d D . .
C12G C 0.7981(4) 0.2652(2) 0.2281(2) 0.094(4) Uiso 1 1 d D . .
C13G C 0.8252(4) 0.2645(3) 0.2070(3) 0.114(5) Uiso 1 1 d D . .
H13G H 0.8284 0.2788 0.1961 0.137 Uiso 1 1 calc R . .
C14G C 0.8452(6) 0.2426(3) 0.2042(4) 0.151(7) Uiso 1 1 d D . .
H14G H 0.8598 0.2416 0.1891 0.182 Uiso 1 1 calc R . .
C15G C 0.8473(7) 0.2204(4) 0.2213(4) 0.209(10) Uiso 1 1 d D . .
H15G H 0.8657 0.2064 0.2202 0.250 Uiso 1 1 calc R . .
C16G C 0.8173(5) 0.2224(3) 0.2407(3) 0.140(6) Uiso 1 1 d D . .
H16G H 0.8123 0.2082 0.2513 0.168 Uiso 1 1 calc R . .
N21G N 0.7502(3) 0.28713(16) 0.25350(18) 0.081(3) Uiso 1 1 d D . .
C22G C 0.7753(3) 0.2872(2) 0.2342(2) 0.091(4) Uiso 1 1 d D . .
C23G C 0.7710(4) 0.3129(2) 0.2227(3) 0.099(4) Uiso 1 1 d D . .
H23G H 0.7845 0.3192 0.2085 0.119 Uiso 1 1 calc R . .
C24G C 0.7444(4) 0.3262(2) 0.2362(3) 0.108(4) Uiso 1 1 d D . .
H24G H 0.7366 0.3434 0.2336 0.129 Uiso 1 1 calc R . .
N25G N 0.7305(3) 0.30938(18) 0.2548(2) 0.086(3) Uiso 1 1 d D . .
C26G C 0.7030(4) 0.3166(2) 0.2744(2) 0.093(4) Uiso 1 1 d D . .
H26M H 0.6874 0.3014 0.2789 0.111 Uiso 1 1 calc R . .
H26N H 0.6816 0.3289 0.2656 0.111 Uiso 1 1 calc R . .
C31G C 0.7264(2) 0.32792(15) 0.30058(14) 0.077(3) Uiso 1 1 d G . .
C32G C 0.70174(19) 0.33863(18) 0.31888(19) 0.135(6) Uiso 1 1 d G . .
H32G H 0.6714 0.3382 0.3147 0.162 Uiso 1 1 calc R . .
C33G C 0.7224(3) 0.35004(17) 0.34344(17) 0.110(5) Uiso 1 1 d G . .
H33G H 0.7058 0.3572 0.3557 0.132 Uiso 1 1 calc R . .
C34G C 0.7676(3) 0.35074(15) 0.34971(13) 0.076(3) Uiso 1 1 d G . .
C35G C 0.79232(19) 0.34003(15) 0.33141(15) 0.075(3) Uiso 1 1 d G . .
H35G H 0.8226 0.3405 0.3356 0.090 Uiso 1 1 calc R . .
C36G C 0.7717(2) 0.32862(14) 0.30685(14) 0.069(3) Uiso 1 1 d G . .
H36G H 0.7882 0.3215 0.2946 0.083 Uiso 1 1 calc R . .
N41G N 0.8688(3) 0.36654(16) 0.37871(18) 0.073(2) Uiso 1 1 d D . .
C42G C 0.9045(3) 0.35371(19) 0.3919(2) 0.067(3) Uiso 1 1 d D . .
C43G C 0.8913(3) 0.3336(2) 0.4066(2) 0.080(3) Uiso 1 1 d D . .
H43G H 0.9094 0.3216 0.4171 0.096 Uiso 1 1 calc R . .
C44G C 0.8480(3) 0.33435(19) 0.4032(2) 0.073(3) Uiso 1 1 d D . .
H44G H 0.8302 0.3233 0.4113 0.088 Uiso 1 1 calc R . .
N45G N 0.8343(3) 0.35425(16) 0.38549(18) 0.072(2) Uiso 1 1 d D . .
C46G C 0.7903(3) 0.3633(2) 0.3766(2) 0.081(3) Uiso 1 1 d D . .
H46K H 0.7908 0.3818 0.3739 0.097 Uiso 1 1 calc R . .
H46L H 0.7734 0.3598 0.3911 0.097 Uiso 1 1 calc R . .
N51G N 0.9465(3) 0.38571(19) 0.3749(2) 0.092(3) Uiso 1 1 d D . .
C52G C 0.9454(4) 0.3629(2) 0.3874(2) 0.078(3) Uiso 1 1 d D . .
C53G C 0.9850(4) 0.3498(2) 0.3991(3) 0.098(4) Uiso 1 1 d D . .
H53G H 0.9847 0.3342 0.4085 0.117 Uiso 1 1 calc R . .
C54G C 1.0222(5) 0.3612(3) 0.3959(3) 0.122(5) Uiso 1 1 d D . .
H54G H 1.0480 0.3527 0.4030 0.147 Uiso 1 1 calc R . .
C55G C 1.0256(5) 0.3840(3) 0.3835(3) 0.127(5) Uiso 1 1 d D . .
H55G H 1.0524 0.3918 0.3831 0.152 Uiso 1 1 calc R . .
C56G C 0.9848(4) 0.3954(3) 0.3709(3) 0.118(5) Uiso 1 1 d D . .
H56G H 0.9850 0.4099 0.3596 0.141 Uiso 1 1 calc R . .
N11H N 0.7689(4) 0.2111(2) 0.2916(2) 0.117(4) Uiso 1 1 d D . .
C12H C 0.7350(4) 0.1972(2) 0.2774(2) 0.105(4) Uiso 1 1 d D . .
C13H C 0.7370(5) 0.1706(3) 0.2850(3) 0.161(7) Uiso 1 1 d D . .
H13H H 0.7158 0.1592 0.2764 0.193 Uiso 1 1 calc R . .
C14H C 0.7682(5) 0.1624(3) 0.3037(3) 0.108(4) Uiso 1 1 d D . .
H14H H 0.7679 0.1449 0.3079 0.129 Uiso 1 1 calc R . .
C15H C 0.8033(6) 0.1771(3) 0.3188(4) 0.180(8) Uiso 1 1 d D . .
H15H H 0.8252 0.1705 0.3324 0.217 Uiso 1 1 calc R . .
C16H C 0.7999(4) 0.2035(3) 0.3100(3) 0.110(5) Uiso 1 1 d D . .
H16H H 0.8210 0.2153 0.3179 0.132 Uiso 1 1 calc R . .
N21H N 0.6982(4) 0.2330(2) 0.2562(2) 0.118(4) Uiso 1 1 d D . .
C22H C 0.7020(4) 0.2098(2) 0.2596(2) 0.108(5) Uiso 1 1 d D . .
C23H C 0.6627(4) 0.1987(2) 0.2409(3) 0.100(4) Uiso 1 1 d D . .
H23H H 0.6555 0.1813 0.2382 0.120 Uiso 1 1 calc R . .
C24H C 0.6407(6) 0.2184(3) 0.2293(4) 0.222(11) Uiso 1 1 d D . .
H24H H 0.6142 0.2173 0.2172 0.266 Uiso 1 1 calc R . .
N25H N 0.6622(4) 0.2409(2) 0.2374(2) 0.117(4) Uiso 1 1 d D . .
C26H C 0.6465(6) 0.2658(3) 0.2301(4) 0.158(7) Uiso 1 1 d D . .
H26O H 0.6556 0.2777 0.2453 0.190 Uiso 1 1 calc R . .
H26P H 0.6148 0.2658 0.2258 0.190 Uiso 1 1 calc R . .
N11I N 0.5325(3) 0.4587(2) 0.4573(2) 0.102(3) Uiso 1 1 d D . .
C12I C 0.5748(4) 0.4517(2) 0.4578(2) 0.098(4) Uiso 1 1 d D . .
C13I C 0.5972(4) 0.4404(2) 0.4832(2) 0.105(4) Uiso 1 1 d D . .
H13I H 0.6261 0.4354 0.4841 0.126 Uiso 1 1 calc R . .
C14I C 0.5786(5) 0.4368(4) 0.5053(3) 0.161(7) Uiso 1 1 d D . .
H14I H 0.5956 0.4304 0.5214 0.194 Uiso 1 1 calc R . .
C15I C 0.5338(5) 0.4423(3) 0.5055(3) 0.120(5) Uiso 1 1 d D . .
H15I H 0.5186 0.4381 0.5197 0.144 Uiso 1 1 calc R . .
C16I C 0.5159(5) 0.4553(3) 0.4800(3) 0.119(5) Uiso 1 1 d D . .
H16I H 0.4883 0.4624 0.4795 0.143 Uiso 1 1 calc R . .
N21I N 0.5668(3) 0.46249(17) 0.40991(18) 0.089(3) Uiso 1 1 d D . .
C22I C 0.5912(3) 0.45361(19) 0.43286(19) 0.075(3) Uiso 1 1 d D . .
C23I C 0.6317(3) 0.4454(2) 0.4248(2) 0.081(3) Uiso 1 1 d D . .
H23I H 0.6556 0.4386 0.4366 0.097 Uiso 1 1 calc R . .
C24I C 0.6287(3) 0.4492(2) 0.3981(2) 0.080(3) Uiso 1 1 d D . .
H24I H 0.6501 0.4453 0.3876 0.096 Uiso 1 1 calc R . .
N25I N 0.5885(3) 0.4600(2) 0.38815(19) 0.096(3) Uiso 1 1 d D . .
C26I C 0.5732(4) 0.4677(2) 0.3602(2) 0.098(4) Uiso 1 1 d D . .
H26Q H 0.5424 0.4636 0.3551 0.118 Uiso 1 1 calc R . .
H26R H 0.5889 0.4583 0.3477 0.118 Uiso 1 1 calc R . .
C31I C 0.5806(3) 0.49788(14) 0.3572(2) 0.103(4) Uiso 1 1 d G . .
C32I C 0.6029(3) 0.51240(18) 0.37904(17) 0.108(4) Uiso 1 1 d G . .
H32I H 0.6125 0.5047 0.3962 0.129 Uiso 1 1 calc R . .
C33I C 0.6111(3) 0.53840(17) 0.37519(19) 0.102(4) Uiso 1 1 d G . .
H33I H 0.6261 0.5481 0.3898 0.122 Uiso 1 1 calc R . .
C34I C 0.5969(3) 0.54988(14) 0.3495(2) 0.110(5) Uiso 1 1 d G . .
C35I C 0.5745(3) 0.5354(2) 0.32762(17) 0.134(6) Uiso 1 1 d G . .
H35I H 0.5650 0.5431 0.3104 0.160 Uiso 1 1 calc R . .
C36I C 0.5663(3) 0.5094(2) 0.33147(19) 0.148(7) Uiso 1 1 d G . .
H36I H 0.5514 0.4997 0.3168 0.177 Uiso 1 1 calc R . .
N41I N 0.6755(4) 0.5912(2) 0.3695(2) 0.114(4) Uiso 1 1 d D . .
C42I C 0.6900(5) 0.6047(3) 0.3930(3) 0.140(6) Uiso 1 1 d D . .
C43I C 0.6541(5) 0.6128(3) 0.4040(3) 0.128(5) Uiso 1 1 d D . .
H43I H 0.6546 0.6220 0.4204 0.153 Uiso 1 1 calc R . .
C44I C 0.6195(5) 0.6052(3) 0.3872(3) 0.156(7) Uiso 1 1 d D . .
H44I H 0.5908 0.6085 0.3892 0.187 Uiso 1 1 calc R . .
N45I N 0.6324(4) 0.5917(2) 0.3662(3) 0.124(4) Uiso 1 1 d D . .
C46I C 0.6046(5) 0.5787(3) 0.3438(3) 0.125(5) Uiso 1 1 d D . .
H46M H 0.6175 0.5801 0.3271 0.150 Uiso 1 1 calc R . .
H46N H 0.5766 0.5875 0.3402 0.150 Uiso 1 1 calc R . .
N51I N 0.7604(4) 0.6006(2) 0.3842(2) 0.113(4) Uiso 1 1 d D . .
C52I C 0.7346(4) 0.6096(2) 0.4007(3) 0.112(5) Uiso 1 1 d D . .
C53I C 0.7549(5) 0.6219(3) 0.4261(3) 0.137(6) Uiso 1 1 d D . .
H53I H 0.7378 0.6281 0.4385 0.164 Uiso 1 1 calc R . .
C54I C 0.7975(6) 0.6244(4) 0.4319(4) 0.167(8) Uiso 1 1 d D . .
H54I H 0.8095 0.6339 0.4475 0.201 Uiso 1 1 calc R . .
C55I C 0.8250(5) 0.6138(4) 0.4160(3) 0.156(7) Uiso 1 1 d D . .
H55I H 0.8551 0.6137 0.4215 0.188 Uiso 1 1 calc R . .
C56I C 0.8040(4) 0.6027(2) 0.3903(3) 0.097(4) Uiso 1 1 d D . .
H56I H 0.8209 0.5969 0.3776 0.117 Uiso 1 1 calc R . .
N11J N 0.5307(4) 0.5140(2) 0.4345(3) 0.135(5) Uiso 1 1 d D . .
C12J C 0.5220(5) 0.5327(3) 0.4161(3) 0.159(7) Uiso 1 1 d D . .
C13J C 0.5381(4) 0.5587(2) 0.4236(3) 0.104(4) Uiso 1 1 d D . .
H13J H 0.5326 0.5723 0.4111 0.125 Uiso 1 1 calc R . .
C14J C 0.5603(5) 0.5621(3) 0.4484(3) 0.131(6) Uiso 1 1 d D . .
H14J H 0.5687 0.5789 0.4534 0.157 Uiso 1 1 calc R . .
C15J C 0.5730(6) 0.5428(3) 0.4683(3) 0.162(7) Uiso 1 1 d D . .
H15J H 0.5903 0.5456 0.4856 0.194 Uiso 1 1 calc R . .
C16J C 0.5555(5) 0.5182(3) 0.4583(3) 0.135(6) Uiso 1 1 d D . .
H16J H 0.5626 0.5041 0.4700 0.162 Uiso 1 1 calc R . .
N21J N 0.4848(4) 0.5032(2) 0.3842(3) 0.149(5) Uiso 1 1 d D . .
C22J C 0.4980(4) 0.5265(3) 0.3909(3) 0.111(5) Uiso 1 1 d D . .
C23J C 0.4837(6) 0.5416(3) 0.3660(3) 0.196(9) Uiso 1 1 d D . .
H23J H 0.4879 0.5592 0.3638 0.235 Uiso 1 1 calc R . .
C24J C 0.4634(5) 0.5255(3) 0.3471(3) 0.130(6) Uiso 1 1 d D . .
H24J H 0.4498 0.5299 0.3292 0.156 Uiso 1 1 calc R . .
N25J N 0.4660(5) 0.5003(2) 0.3587(3) 0.145(5) Uiso 1 1 d D . .
C26J C 0.4455(5) 0.4797(3) 0.3434(3) 0.147(6) Uiso 1 1 d D . .
H26S H 0.4676 0.4666 0.3431 0.177 Uiso 1 1 calc R . .
H26T H 0.4373 0.4858 0.3244 0.177 Uiso 1 1 calc R . .
N11K N 0.7192(3) 0.60429(19) 0.3180(2) 0.099(3) Uiso 1 1 d D . .
C12K C 0.7514(4) 0.6045(2) 0.3028(2) 0.101(4) Uiso 1 1 d D . .
C13K C 0.7492(4) 0.6236(2) 0.2811(3) 0.111(5) Uiso 1 1 d D . .
H13K H 0.7709 0.6244 0.2702 0.134 Uiso 1 1 calc R . .
C14K C 0.7162(5) 0.6401(3) 0.2769(3) 0.118(5) Uiso 1 1 d D . .
H14K H 0.7149 0.6517 0.2623 0.141 Uiso 1 1 calc R . .
C15K C 0.6829(5) 0.6410(3) 0.2932(3) 0.118(5) Uiso 1 1 d D . .
H15K H 0.6601 0.6528 0.2903 0.141 Uiso 1 1 calc R . .
C16K C 0.6880(4) 0.6216(2) 0.3147(3) 0.110(5) Uiso 1 1 d D . .
H16K H 0.6682 0.6215 0.3269 0.132 Uiso 1 1 calc R . .
N21K N 0.7874(3) 0.57141(18) 0.33072(19) 0.090(3) Uiso 1 1 d D . .
C22K C 0.7826(4) 0.5852(2) 0.3080(2) 0.098(4) Uiso 1 1 d D . .
C23K C 0.8189(4) 0.5785(2) 0.2941(3) 0.107(4) Uiso 1 1 d D . .
H23K H 0.8253 0.5856 0.2777 0.128 Uiso 1 1 calc R . .
C24K C 0.8410(4) 0.5602(2) 0.3099(2) 0.091(4) Uiso 1 1 d D . .
H24K H 0.8655 0.5515 0.3060 0.109 Uiso 1 1 calc R . .
N25K N 0.8219(3) 0.55628(18) 0.33237(19) 0.084(3) Uiso 1 1 d D . .
C26K C 0.8375(4) 0.5402(2) 0.3559(2) 0.095(4) Uiso 1 1 d D . .
H26U H 0.8297 0.5483 0.3723 0.114 Uiso 1 1 calc R . .
H26V H 0.8691 0.5398 0.3584 0.114 Uiso 1 1 calc R . .
C31K C 0.8208(3) 0.51268(12) 0.35434(19) 0.098(4) Uiso 1 1 d G . .
C32K C 0.8056(3) 0.50044(15) 0.32919(15) 0.092(4) Uiso 1 1 d G . .
H32K H 0.8053 0.5092 0.3125 0.110 Uiso 1 1 calc R . .
C33K C 0.7910(3) 0.47508(16) 0.32894(14) 0.091(4) Uiso 1 1 d G . .
H33K H 0.7809 0.4669 0.3121 0.109 Uiso 1 1 calc R . .
C34K C 0.7916(3) 0.46197(12) 0.35385(18) 0.095(4) Uiso 1 1 d G . .
C35K C 0.8068(3) 0.47422(16) 0.37900(14) 0.092(4) Uiso 1 1 d G . .
H35K H 0.8071 0.4654 0.3957 0.110 Uiso 1 1 calc R . .
C36K C 0.8214(3) 0.49957(16) 0.37925(15) 0.100(4) Uiso 1 1 d G . .
H36K H 0.8315 0.5078 0.3961 0.120 Uiso 1 1 calc R . .
N41K N 0.8197(3) 0.40748(18) 0.3301(2) 0.092(3) Uiso 1 1 d D . .
C42K C 0.8142(4) 0.3954(2) 0.3051(2) 0.083(3) Uiso 1 1 d D . .
C43K C 0.7722(4) 0.3995(2) 0.2909(2) 0.096(4) Uiso 1 1 d D . .
H43K H 0.7602 0.3937 0.2732 0.115 Uiso 1 1 calc R . .
C44K C 0.7527(4) 0.4134(2) 0.3078(2) 0.088(4) Uiso 1 1 d D . .
H44K H 0.7238 0.4189 0.3039 0.105 Uiso 1 1 calc R . .
N45K N 0.7809(3) 0.41870(17) 0.33157(18) 0.080(3) Uiso 1 1 d D . .
C46K C 0.7733(4) 0.4346(2) 0.3540(2) 0.092(4) Uiso 1 1 d D . .
H46O H 0.7861 0.4263 0.3713 0.111 Uiso 1 1 calc R . .
H46P H 0.7421 0.4357 0.3536 0.111 Uiso 1 1 calc R . .
N51K N 0.8858(3) 0.37779(18) 0.3182(2) 0.087(3) Uiso 1 1 d D . .
C52K C 0.8496(4) 0.3790(2) 0.3002(2) 0.092(4) Uiso 1 1 d D . .
C53K C 0.8446(4) 0.3632(2) 0.2762(2) 0.081(3) Uiso 1 1 d D . .
H53K H 0.8191 0.3643 0.2631 0.097 Uiso 1 1 calc R . .
C54K C 0.8752(4) 0.3469(3) 0.2718(3) 0.108(4) Uiso 1 1 d D . .
H54K H 0.8710 0.3367 0.2559 0.129 Uiso 1 1 calc R . .
C55K C 0.9131(4) 0.3451(2) 0.2905(3) 0.098(4) Uiso 1 1 d D . .
H55K H 0.9353 0.3338 0.2879 0.117 Uiso 1 1 calc R . .
C56K C 0.9167(4) 0.3612(3) 0.3140(3) 0.108(5) Uiso 1 1 d D . .
H56K H 0.9420 0.3602 0.3273 0.130 Uiso 1 1 calc R . .
N11L N 0.7351(4) 0.5428(2) 0.3795(2) 0.113(4) Uiso 1 1 d D . .
C12L C 0.7143(4) 0.5214(2) 0.3679(2) 0.105(4) Uiso 1 1 d D . .
C13L C 0.7127(5) 0.4994(3) 0.3859(3) 0.122(5) Uiso 1 1 d D . .
H13L H 0.6992 0.4841 0.3791 0.146 Uiso 1 1 calc R . .
C14L C 0.7306(5) 0.5015(3) 0.4116(3) 0.127(5) Uiso 1 1 d D . .
H14L H 0.7292 0.4869 0.4226 0.152 Uiso 1 1 calc R . .
C15L C 0.7519(5) 0.5233(3) 0.4252(3) 0.130(6) Uiso 1 1 d D . .
H15L H 0.7638 0.5242 0.4440 0.156 Uiso 1 1 calc R . .
C16L C 0.7525(5) 0.5438(3) 0.4055(3) 0.111(5) Uiso 1 1 d D . .
H16L H 0.7665 0.5591 0.4120 0.133 Uiso 1 1 calc R . .
N21L N 0.6931(3) 0.54249(19) 0.32518(19) 0.096(3) Uiso 1 1 d D . .
C22L C 0.6944(4) 0.5220(2) 0.3407(2) 0.100(4) Uiso 1 1 d D . .
C23L C 0.6731(5) 0.5017(2) 0.3225(3) 0.117(5) Uiso 1 1 d D . .
H23L H 0.6690 0.4846 0.3275 0.141 Uiso 1 1 calc R . .
C24L C 0.6608(5) 0.5120(3) 0.2979(3) 0.134(6) Uiso 1 1 d D . .
H24L H 0.6468 0.5034 0.2821 0.160 Uiso 1 1 calc R . .
N25L N 0.6725(4) 0.5379(2) 0.2996(2) 0.102(3) Uiso 1 1 d D . .
C26L C 0.6666(5) 0.5559(3) 0.2772(3) 0.117(5) Uiso 1 1 d D . .
H26W H 0.6659 0.5731 0.2848 0.140 Uiso 1 1 calc R . .
H26$ H 0.6386 0.5527 0.2656 0.140 Uiso 1 1 calc R . .
C31L C 0.7024(2) 0.55467(17) 0.25902(17) 0.086(4) Uiso 1 1 d G . .
C32L C 0.7320(3) 0.53436(14) 0.26137(16) 0.100(4) Uiso 1 1 d G . .
H32L H 0.7302 0.5211 0.2740 0.119 Uiso 1 1 calc R . .
C33L C 0.7641(3) 0.53384(14) 0.24484(18) 0.091(4) Uiso 1 1 d G . .
H33L H 0.7839 0.5203 0.2464 0.109 Uiso 1 1 calc R . .
C34L C 0.7667(2) 0.55362(16) 0.22596(17) 0.084(3) Uiso 1 1 d G . .
C35L C 0.7371(3) 0.57393(14) 0.22361(16) 0.091(4) Uiso 1 1 d G . .
H35L H 0.7388 0.5872 0.2110 0.109 Uiso 1 1 calc R . .
C36L C 0.7049(3) 0.57445(14) 0.24013(18) 0.097(4) Uiso 1 1 d G . .
H36L H 0.6851 0.5880 0.2386 0.117 Uiso 1 1 calc R . .
N41L N 0.8298(3) 0.51183(17) 0.19787(19) 0.085(3) Uiso 1 1 d D . .
C42L C 0.8668(4) 0.4985(2) 0.2089(2) 0.093(4) Uiso 1 1 d D . .
C43L C 0.8907(4) 0.5122(2) 0.2299(2) 0.095(4) Uiso 1 1 d D . .
H43L H 0.9172 0.5072 0.2405 0.114 Uiso 1 1 calc R . .
C44L C 0.8699(4) 0.5338(2) 0.2327(2) 0.097(4) Uiso 1 1 d D . .
H44L H 0.8782 0.5464 0.2461 0.116 Uiso 1 1 calc R . .
N45L N 0.8333(3) 0.53433(17) 0.21208(19) 0.080(3) Uiso 1 1 d D . .
C46L C 0.8013(4) 0.5545(2) 0.2073(3) 0.094(4) Uiso 1 1 d D . .
H46Q H 0.7868 0.5536 0.1881 0.113 Uiso 1 1 calc R . .
H46R H 0.8162 0.5710 0.2100 0.113 Uiso 1 1 calc R . .
N51L N 0.8443(4) 0.4656(2) 0.1769(2) 0.104(3) Uiso 1 1 d D . .
C52L C 0.8747(4) 0.4741(2) 0.1965(3) 0.101(4) Uiso 1 1 d D . .
C53L C 0.9147(4) 0.4604(3) 0.2046(3) 0.108(4) Uiso 1 1 d D . .
H53L H 0.9364 0.4669 0.2184 0.129 Uiso 1 1 calc R . .
C54L C 0.9207(5) 0.4380(3) 0.1919(3) 0.128(5) Uiso 1 1 d D . .
H54L H 0.9460 0.4285 0.1980 0.154 Uiso 1 1 calc R . .
C55L C 0.8907(5) 0.4288(3) 0.1706(3) 0.139(6) Uiso 1 1 d D . .
H55L H 0.8958 0.4143 0.1604 0.167 Uiso 1 1 calc R . .
C56L C 0.8506(5) 0.4431(3) 0.1650(3) 0.141(6) Uiso 1 1 d D . .
H56L H 0.8277 0.4362 0.1523 0.169 Uiso 1 1 calc R . .
N11M N 0.8823(3) 0.42557(19) 0.3923(2) 0.093(3) Uiso 1 1 d D . .
C12M C 0.9012(4) 0.4488(2) 0.3910(2) 0.104(4) Uiso 1 1 d D . .
C13M C 0.9083(5) 0.4649(3) 0.4148(3) 0.142(6) Uiso 1 1 d D . .
H13M H 0.9218 0.4809 0.4145 0.170 Uiso 1 1 calc R . .
C14M C 0.8948(6) 0.4565(3) 0.4375(3) 0.166(8) Uiso 1 1 d D . .
H14M H 0.8985 0.4672 0.4530 0.199 Uiso 1 1 calc R . .
C15M C 0.8751(5) 0.4320(3) 0.4395(3) 0.116(5) Uiso 1 1 d D . .
H15M H 0.8664 0.4260 0.4556 0.140 Uiso 1 1 calc R . .
C16M C 0.8700(4) 0.4178(2) 0.4147(2) 0.093(4) Uiso 1 1 d D . .
H16M H 0.8569 0.4017 0.4145 0.112 Uiso 1 1 calc R . .
N21M N 0.9136(3) 0.43885(18) 0.3459(2) 0.093(3) Uiso 1 1 d D . .
C22M C 0.9123(4) 0.4548(2) 0.3653(2) 0.098(4) Uiso 1 1 d D . .
C23M C 0.9289(5) 0.4796(3) 0.3569(3) 0.153(7) Uiso 1 1 d D . .
H23M H 0.9322 0.4950 0.3669 0.184 Uiso 1 1 calc R . .
C24M C 0.9379(5) 0.4750(3) 0.3321(3) 0.123(5) Uiso 1 1 d D . .
H24M H 0.9482 0.4873 0.3210 0.147 Uiso 1 1 calc R . .
N25M N 0.9302(4) 0.4500(2) 0.3247(2) 0.127(4) Uiso 1 1 d D . .
C26M C 0.9340(5) 0.4373(3) 0.3001(3) 0.121(5) Uiso 1 1 d D . .
H26$ H 0.9437 0.4199 0.3050 0.145 Uiso 1 1 calc R . .
H26 H 0.9574 0.4457 0.2927 0.145 Uiso 1 1 calc R . .
C31M C 0.8964(3) 0.4353(2) 0.27712(18) 0.105(4) Uiso 1 1 d G . .
C32M C 0.8631(4) 0.45333(17) 0.2763(2) 0.121(5) Uiso 1 1 d G . .
H32M H 0.8654 0.4663 0.2896 0.145 Uiso 1 1 calc R . .
C33M C 0.8264(3) 0.45192(18) 0.2556(2) 0.129(6) Uiso 1 1 d G . .
H33M H 0.8041 0.4640 0.2550 0.155 Uiso 1 1 calc R . .
C34M C 0.8230(3) 0.4325(2) 0.2357(2) 0.115(5) Uiso 1 1 d G . .
C35M C 0.8563(3) 0.41448(17) 0.23649(18) 0.117(5) Uiso 1 1 d G . .
H35M H 0.8541 0.4015 0.2232 0.140 Uiso 1 1 calc R . .
C36M C 0.8930(3) 0.41589(17) 0.2572(2) 0.104(4) Uiso 1 1 d G . .
H36M H 0.9153 0.4038 0.2578 0.125 Uiso 1 1 calc R . .
N41M N 0.7515(3) 0.46969(19) 0.1950(2) 0.097(3) Uiso 1 1 d D . .
C42M C 0.7160(4) 0.4840(2) 0.2001(2) 0.085(4) Uiso 1 1 d D . .
C43M C 0.6951(4) 0.4720(2) 0.2188(3) 0.101(4) Uiso 1 1 d D . .
H43M H 0.6704 0.4779 0.2252 0.121 Uiso 1 1 calc R . .
C44M C 0.7166(4) 0.4503(3) 0.2261(3) 0.111(5) Uiso 1 1 d D . .
H44M H 0.7104 0.4383 0.2391 0.133 Uiso 1 1 calc R . .
N45M N 0.7491(4) 0.4488(2) 0.2113(2) 0.117(4) Uiso 1 1 d D . .
C46M C 0.7816(5) 0.4287(3) 0.2126(3) 0.122(5) Uiso 1 1 d D . .
H46S H 0.7909 0.4276 0.1947 0.147 Uiso 1 1 calc R . .
H46T H 0.7681 0.4124 0.2158 0.147 Uiso 1 1 calc R . .
N51M N 0.7317(3) 0.51280(18) 0.1647(2) 0.091(3) Uiso 1 1 d D . .
C52M C 0.7066(3) 0.5070(2) 0.1828(2) 0.081(3) Uiso 1 1 d D . .
C53M C 0.6698(4) 0.5225(2) 0.1861(2) 0.084(3) Uiso 1 1 d D . .
H53M H 0.6515 0.5178 0.1984 0.101 Uiso 1 1 calc R . .
C54M C 0.6627(4) 0.5438(2) 0.1708(3) 0.104(4) Uiso 1 1 d D . .
H54M H 0.6410 0.5551 0.1742 0.125 Uiso 1 1 calc R . .
C55M C 0.6859(4) 0.5497(2) 0.1502(3) 0.098(4) Uiso 1 1 d D . .
H55M H 0.6790 0.5638 0.1384 0.118 Uiso 1 1 calc R . .
C56M C 0.7214(4) 0.5330(2) 0.1480(2) 0.084(4) Uiso 1 1 d D . .
H56M H 0.7381 0.5363 0.1343 0.101 Uiso 1 1 calc R . .
N11N N 0.8122(4) 0.5100(2) 0.1333(2) 0.111(4) Uiso 1 1 d D . .
C12N C 0.7993(4) 0.4993(2) 0.1078(3) 0.119(5) Uiso 1 1 d D . .
C13N C 0.8155(5) 0.5126(3) 0.0861(3) 0.149(7) Uiso 1 1 d D . .
H13N H 0.8075 0.5064 0.0680 0.179 Uiso 1 1 calc R . .
C14N C 0.8411(5) 0.5333(3) 0.0896(3) 0.120(5) Uiso 1 1 d D . .
H14N H 0.8505 0.5409 0.0744 0.144 Uiso 1 1 calc R . .
C15N C 0.8543(5) 0.5441(3) 0.1170(3) 0.124(5) Uiso 1 1 d D . .
H15N H 0.8728 0.5582 0.1210 0.149 Uiso 1 1 calc R . .
C16N C 0.8360(4) 0.5306(2) 0.1369(3) 0.092(4) Uiso 1 1 d D . .
H16N H 0.8416 0.5372 0.1549 0.110 Uiso 1 1 calc R . .
N21N N 0.7625(4) 0.4663(2) 0.1281(2) 0.132(4) Uiso 1 1 d D . .
C22N C 0.7742(4) 0.4768(2) 0.1073(3) 0.099(4) Uiso 1 1 d D . .
C23N C 0.7549(5) 0.4612(3) 0.0826(3) 0.148(7) Uiso 1 1 d D . .
H23N H 0.7558 0.4644 0.0640 0.178 Uiso 1 1 calc R . .
C24N C 0.7363(6) 0.4416(3) 0.0934(3) 0.183(9) Uiso 1 1 d D . .
H24N H 0.7240 0.4275 0.0832 0.219 Uiso 1 1 calc R . .
N25N N 0.7372(4) 0.4447(2) 0.1210(3) 0.119(4) Uiso 1 1 d D . .
C26N C 0.7191(5) 0.4299(3) 0.1416(3) 0.184(9) Uiso 1 1 d D . .
H26$ H 0.7391 0.4304 0.1592 0.221 Uiso 1 1 calc R . .
H26 H 0.7158 0.4120 0.1357 0.221 Uiso 1 1 calc R . .
C31N C 0.6738(3) 0.4408(2) 0.14570(19) 0.123(5) Uiso 1 1 d GD . .
C32N C 0.6439(4) 0.4294(2) 0.1601(3) 0.290(16) Uiso 1 1 d GD . .
H32N H 0.6501 0.4135 0.1687 0.348 Uiso 1 1 calc R . .
C33N C 0.6048(4) 0.4419(2) 0.1618(3) 0.154(7) Uiso 1 1 d GD . .
H33N H 0.5849 0.4342 0.1714 0.185 Uiso 1 1 calc R . .
C34N C 0.5956(4) 0.4657(2) 0.1490(2) 0.217(11) Uiso 1 1 d GD . .
C35N C 0.6255(4) 0.4770(2) 0.1345(3) 0.243(13) Uiso 1 1 d GD . .
H35N H 0.6193 0.4930 0.1260 0.291 Uiso 1 1 calc R . .
C36N C 0.6645(4) 0.4646(2) 0.1329(2) 0.142(6) Uiso 1 1 d GD . .
H36N H 0.6845 0.4722 0.1232 0.170 Uiso 1 1 calc R . .
B1 B 0.8572(4) 0.6198(2) 0.2398(2) 0.064(3) Uiso 1 1 d D . .
F1A F 0.8711(3) 0.59591(14) 0.24725(17) 0.115(2) Uiso 1 1 d D . .
F1B F 0.8916(3) 0.63400(15) 0.23251(17) 0.116(2) Uiso 1 1 d D . .
F1C F 0.8253(2) 0.61932(14) 0.22086(15) 0.103(2) Uiso 1 1 d D . .
F1D F 0.8460(3) 0.63239(15) 0.26280(15) 0.112(2) Uiso 1 1 d D . .
B2 B 0.0820(4) 0.1829(2) 0.7580(3) 0.075(4) Uiso 1 1 d D . .
F2A F 0.1062(4) 0.1734(2) 0.7410(2) 0.184(4) Uiso 1 1 d D . .
F2B F 0.0604(4) 0.2025(2) 0.7449(3) 0.200 Uiso 1 1 d D . .
F2C F 0.0552(4) 0.1661(2) 0.7662(3) 0.200 Uiso 1 1 d D . .
F2D F 0.1063(4) 0.1917(2) 0.7820(2) 0.200 Uiso 1 1 d D . .
B3A B 0.0092(7) 0.3018(3) 0.4619(3) 0.200 Uiso 0.50 1 d PD A 1
F3A F -0.0011(2) 0.29454(12) 0.48660(14) 0.200 Uiso 1 1 d D A 1
F3B F 0.0158(2) 0.32719(13) 0.46576(14) 0.200 Uiso 1 1 d D A 1
F3C F -0.0190(2) 0.29639(13) 0.43986(14) 0.200 Uiso 1 1 d D A 1
F3D F 0.0459(6) 0.2905(4) 0.4592(5) 0.200 Uiso 0.50 1 d PD A 1
B3B B -0.0133(4) 0.3082(3) 0.4629(3) 0.034(4) Uiso 0.50 1 d PD B 2
F3E F -0.0011(2) 0.29454(12) 0.48660(14) 0.200 Uiso 1 1 d D B 2
F3F F 0.0158(2) 0.32719(13) 0.46576(14) 0.200 Uiso 1 1 d D B 2
F3G F -0.0190(2) 0.29639(13) 0.43986(14) 0.200 Uiso 1 1 d D B 2
F3H F -0.0508(4) 0.3188(2) 0.4633(3) 0.086(4) Uiso 0.50 1 d PD B 2
B4 B 0.5019(5) 0.4095(3) 0.2990(3) 0.071(4) Uiso 1 1 d . . .
F4A F 0.5199(4) 0.3914(2) 0.2848(2) 0.160(4) Uiso 1 1 d . . .
F4B F 0.4728(4) 0.4012(2) 0.3092(3) 0.187(5) Uiso 1 1 d . . .
F4C F 0.4882(5) 0.4302(3) 0.2857(3) 0.200 Uiso 1 1 d . . .
F4D F 0.5353(5) 0.4195(3) 0.3163(3) 0.200 Uiso 1 1 d . . .
B5 B 0.7409(5) 0.2985(3) 0.4282(3) 0.069(3) Uiso 1 1 d . . .
F5A F 0.7334(3) 0.31909(17) 0.40935(18) 0.126(3) Uiso 1 1 d . . .
F5B F 0.7168(2) 0.27773(14) 0.41578(15) 0.099(2) Uiso 1 1 d . . .
F5C F 0.7811(4) 0.2936(2) 0.4305(2) 0.151(3) Uiso 1 1 d . . .
F5D F 0.7255(3) 0.30637(16) 0.45022(17) 0.117(3) Uiso 1 1 d . . .
B6 B 0.9497(6) 0.5372(4) 0.3028(4) 0.200 Uiso 1 1 d D . .
F6A F 0.9850(4) 0.5231(2) 0.2996(3) 0.200 Uiso 1 1 d D . .
F6B F 0.9490(4) 0.5436(3) 0.3290(3) 0.200 Uiso 1 1 d D . .
F6C F 0.9139(4) 0.5244(2) 0.2987(3) 0.200 Uiso 1 1 d D . .
F6D F 0.9411(4) 0.5542(2) 0.2816(3) 0.200 Uiso 1 1 d D . .
B7 B 0.6288(6) 0.6174(4) 0.1670(4) 0.200 Uiso 1 1 d D . .
F7A F 0.6426(4) 0.6214(2) 0.1946(3) 0.200 Uiso 1 1 d D . .
F7B F 0.6640(4) 0.6105(2) 0.1565(2) 0.180(4) Uiso 1 1 d D . .
F7C F 0.6016(4) 0.5986(2) 0.1610(3) 0.200 Uiso 1 1 d D . .
F7D F 0.6114(4) 0.6397(2) 0.1540(3) 0.200 Uiso 1 1 d D . .
B8 B 0.4083(7) 0.2758(3) 0.5680(4) 0.200 Uiso 1 1 d D . .
F8A F 0.4254(4) 0.2563(2) 0.5567(3) 0.200 Uiso 1 1 d D . .
F8B F 0.3655(4) 0.2745(2) 0.5537(3) 0.200 Uiso 1 1 d D . .
F8C F 0.4170(4) 0.2999(2) 0.5651(3) 0.200 Uiso 1 1 d D . .
F8D F 0.4106(4) 0.2702(2) 0.5954(3) 0.200 Uiso 1 1 d D . .
B9 B 0.5874(6) 0.3021(4) 0.3444(4) 0.200 Uiso 1 1 d D . .
F9A F 0.6172(3) 0.29320(17) 0.36497(19) 0.132(3) Uiso 1 1 d D . .
F9B F 0.5480(4) 0.2923(2) 0.3486(3) 0.200 Uiso 1 1 d D . .
F9C F 0.5947(4) 0.2928(2) 0.3203(3) 0.200 Uiso 1 1 d D . .
F9D F 0.5902(4) 0.3276(2) 0.3446(3) 0.200 Uiso 1 1 d D . .
B10 B 0.5386(6) 0.2147(4) 0.2067(4) 0.200 Uiso 1 1 d D . .
F10A F 0.4947(4) 0.2116(2) 0.2027(3) 0.200 Uiso 1 1 d D . .
F10B F 0.5525(4) 0.2166(2) 0.2349(3) 0.200 Uiso 1 1 d D . .
F10C F 0.5620(4) 0.1974(2) 0.1965(3) 0.200 Uiso 1 1 d D . .
F10D F 0.5412(4) 0.2375(2) 0.1952(3) 0.200 Uiso 1 1 d D . .
B11 B 0.8276(6) 0.3636(4) 0.1743(4) 0.200 Uiso 1 1 d D . .
F11A F 0.8117(4) 0.3393(2) 0.1673(3) 0.200 Uiso 1 1 d D . .
F11B F 0.8315(4) 0.3636(2) 0.2023(3) 0.200 Uiso 1 1 d D . .
F11C F 0.8042(4) 0.3841(2) 0.1657(3) 0.200 Uiso 1 1 d D . .
F11D F 0.8679(4) 0.3657(2) 0.1675(3) 0.200 Uiso 1 1 d D . .
B12 B 0.7430(6) 0.4195(4) 0.4286(4) 0.200 Uiso 1 1 d D . .
F12A F 0.7332(4) 0.4404(2) 0.4119(3) 0.189(5) Uiso 1 1 d D . .
F12B F 0.7812(3) 0.41072(18) 0.42171(19) 0.137(3) Uiso 1 1 d D . .
F12C F 0.7147(4) 0.4010(2) 0.4231(3) 0.191(5) Uiso 1 1 d D . .
F12D F 0.7423(4) 0.4260(2) 0.4552(3) 0.200 Uiso 1 1 d D . .
B13 B 0.6346(6) 0.4231(3) 0.3228(4) 0.200 Uiso 1 1 d D . .
F13A F 0.6614(3) 0.43733(19) 0.3413(2) 0.151(3) Uiso 1 1 d D . .
F13B F 0.6432(4) 0.4312(2) 0.2980(3) 0.200 Uiso 1 1 d D . .
F13C F 0.5933(4) 0.4286(2) 0.3229(3) 0.185(4) Uiso 1 1 d D . .
F13D F 0.6416(4) 0.3981(2) 0.3283(3) 0.200 Uiso 1 1 d D . .
B14 B 0.6782(8) 0.3641(5) 0.0960(5) 0.20(2) Uiso 0.50 1 d PD . .
F14A F 0.6965(8) 0.3451(4) 0.0832(5) 0.200 Uiso 0.50 1 d PD . .
F14B F 0.6354(7) 0.3581(5) 0.0919(5) 0.200 Uiso 0.50 1 d PD . .
F14C F 0.6918(8) 0.3663(5) 0.1225(4) 0.200 Uiso 0.50 1 d PD . .
F14D F 0.6840(8) 0.3870(4) 0.0840(5) 0.200 Uiso 0.50 1 d PD . .
B15 B 0.1974(8) 0.0518(4) 0.0697(4) 0.200 Uiso 0.50 1 d PD . .
F15A F 0.2081(3) 0.06950(19) 0.0897(2) 0.060(3) Uiso 0.50 1 d PD . .
F15B F 0.1861(8) 0.0299(4) 0.0814(5) 0.200 Uiso 0.50 1 d PD . .
F15C F 0.1673(7) 0.0585(5) 0.0491(4) 0.200 Uiso 0.50 1 d PD . .
F15D F 0.2323(7) 0.0452(5) 0.0582(5) 0.200 Uiso 0.50 1 d PD . .
N400 N 0.8971(4) 0.5792(2) 0.1784(3) 0.116(4) Uiso 1 1 d . . .
C401 C 0.9211(5) 0.5805(2) 0.1973(3) 0.085(4) Uiso 1 1 d . . .
C402 C 0.9538(5) 0.5823(3) 0.2217(3) 0.104(4) Uiso 1 1 d . . .
H400 H 0.9569 0.5659 0.2310 0.155 Uiso 1 1 calc R . .
H401 H 0.9452 0.5950 0.2340 0.155 Uiso 1 1 calc R . .
H402 H 0.9811 0.5872 0.2166 0.155 Uiso 1 1 calc R . .
N403 N 0.8967(4) 0.3760(2) 0.4824(3) 0.111(4) Uiso 1 1 d . . .
C404 C 0.9278(5) 0.3791(3) 0.4755(3) 0.104(4) Uiso 1 1 d . . .
C405 C 0.9714(6) 0.3847(4) 0.4681(4) 0.144(6) Uiso 1 1 d . . .
H403 H 0.9677 0.3932 0.4504 0.217 Uiso 1 1 calc R . .
H404 H 0.9870 0.3688 0.4672 0.217 Uiso 1 1 calc R . .
H405 H 0.9876 0.3956 0.4821 0.217 Uiso 1 1 calc R . .
N406 N 0.7227(4) 0.1607(2) 0.4928(3) 0.105(4) Uiso 1 1 d . . .
C407 C 0.7154(4) 0.1524(2) 0.5121(3) 0.082(3) Uiso 1 1 d . . .
C408 C 0.7106(4) 0.1409(2) 0.5396(3) 0.089(4) Uiso 1 1 d . . .
H406 H 0.7388 0.1362 0.5497 0.134 Uiso 1 1 calc R . .
H407 H 0.6925 0.1258 0.5365 0.134 Uiso 1 1 calc R . .
H408 H 0.6974 0.1532 0.5502 0.134 Uiso 1 1 calc R . .
O400 O 0.5122(6) 0.1407(3) 0.3059(4) 0.101(5) Uiso 0.50 1 d P . .
O401 O 0.6721(8) 0.6680(4) 0.3635(5) 0.128(7) Uiso 0.50 1 d P C 1
O402 O 0.6352(11) 0.6702(6) 0.3584(6) 0.178(11) Uiso 0.50 1 d P D 2
O405 O 0.5581(8) 0.4060(4) 0.5738(5) 0.142(8) Uiso 0.50 1 d P . .
O406 O 0.4203(9) 0.1291(5) 0.4830(6) 0.171(10) Uiso 0.50 1 d P . .
O407 O 0.9267(6) 0.5327(3) 0.4025(4) 0.098(5) Uiso 0.50 1 d P . .
O408 O 0.5970(8) 0.5738(5) 0.1035(5) 0.148(8) Uiso 0.50 1 d P . .
O410 O 0.9846(6) 0.3849(4) 0.1973(4) 0.112(6) Uiso 0.50 1 d P . .
O412 O 0.6667(7) 0.3910(4) 0.2447(4) 0.123(7) Uiso 0.50 1 d P . .
O416 O 0.5920(8) 0.4884(5) 0.2414(5) 0.150(8) Uiso 0.50 1 d P . .
O420 O 0.9989(8) 0.3112(5) 0.3412(5) 0.144(8) Uiso 0.50 1 d P . .

loop_
_atom_site_aniso_label
_atom_site_aniso_U_11
_atom_site_aniso_U_22
_atom_site_aniso_U_33
_atom_site_aniso_U_23
_atom_site_aniso_U_13
_atom_site_aniso_U_12
Zn1 0.0689(9) 0.0600(8) 0.0496(8) 0.0080(6) 0.0107(7) 0.0064(7)
Zn2 0.1151(14) 0.0772(10) 0.0620(9) 0.0198(8) 0.0365(9) 0.0289(9)
Zn3 0.0917(14) 0.246(3) 0.0606(11) 0.0221(13) 0.0320(10) 0.0596(16)
Zn4 0.0802(11) 0.1259(14) 0.0752(11) -0.0284(10) 0.0346(9) -0.0365(10)
Zn5 0.0573(10) 0.0785(11) 0.191(2) 0.0200(12) 0.0070(12) 0.0004(9)
Zn6 0.0947(13) 0.0669(10) 0.1477(17) 0.0240(10) 0.0303(12) -0.0105(9)
Zn7 0.0561(9) 0.0958(12) 0.1117(13) 0.0338(10) 0.0044(9) 0.0017(9)
Zn8 0.0577(10) 0.1138(14) 0.1480(18) -0.0516(13) -0.0047(11) 0.0192(10)

loop_
_atom_type_symbol
_atom_type_description
_atom_type_scat_dispersion_real
_atom_type_scat_dispersion_imag
_atom_type_scat_source
C C 0.0181 0.0091 'International Tables Vol C Tables 4.2.6.8 and 6.1.1.4'
H H 0.0000 0.0000 'International Tables Vol C Tables 4.2.6.8 and 6.1.1.4'
B B 0.0090 0.0039 'International Tables Vol C Tables 4.2.6.8 and 6.1.1.4'
N N 0.0311 0.0180 'International Tables Vol C Tables 4.2.6.8 and 6.1.1.4'
F F 0.0727 0.0534 'International Tables Vol C Tables 4.2.6.8 and 6.1.1.4'
Zn Zn -1.5491 0.6778 'International Tables Vol C Tables 4.2.6.8 and 6.1.1.4'
O O 0.0492 0.0322 'International Tables Vol C Tables 4.2.6.8 and 6.1.1.4'

loop_
_geom_angle_atom_site_label_1
_geom_angle_atom_site_label_2
_geom_angle_atom_site_label_3
_geom_angle
_geom_angle_site_symmetry_3
N11C Zn1 N11B 171.8(3) .
N11C Zn1 N11A 93.0(3) .
N11B Zn1 N11A 91.9(3) .
N11C Zn1 N21C 76.6(4) .
N11B Zn1 N21C 110.0(3) .
N11A Zn1 N21C 89.2(3) .
N11C Zn1 N21A 89.6(3) .
N11B Zn1 N21A 85.3(3) .
N11A Zn1 N21A 75.5(3) .
N21C Zn1 N21A 159.0(3) .
N11C Zn1 N21B 99.8(3) .
N11B Zn1 N21B 75.3(3) .
N11A Zn1 N21B 167.2(3) .
N21C Zn1 N21B 94.3(3) .
N21A Zn1 N21B 103.8(3) .
N11D Zn2 N41C 102.1(3) .
N11D Zn2 N11E 91.2(3) .
N41C Zn2 N11E 165.0(4) .
N11D Zn2 N21D 76.3(3) .
N41C Zn2 N21D 98.3(3) .
N11E Zn2 N21D 91.5(3) .
N11D Zn2 N21E 92.0(3) .
N41C Zn2 N21E 97.0(3) .
N11E Zn2 N21E 75.4(3) .
N21D Zn2 N21E 162.4(3) .
N11D Zn2 N51C 174.4(4) .
N41C Zn2 N51C 75.6(4) .
N11E Zn2 N51C 91.8(4) .
N21D Zn2 N51C 98.8(4) .
N21E Zn2 N51C 93.4(3) .
N51D Zn3 N11F 94.8(5) .
N51D Zn3 N51B 168.6(5) .
N11F Zn3 N51B 95.7(5) .
N51D Zn3 N41B 98.2(5) .
N11F Zn3 N41B 92.0(4) .
N51B Zn3 N41B 76.9(5) .
N51D Zn3 N41D 74.1(5) .
N11F Zn3 N41D 167.7(5) .
N51B Zn3 N41D 95.8(4) .
N41B Zn3 N41D 94.7(4) .
N51D Zn3 N21F 96.4(5) .
N11F Zn3 N21F 75.9(5) .
N51B Zn3 N21F 90.5(5) .
N41B Zn3 N21F 161.7(5) .
N41D Zn3 N21F 99.8(5) .
N41A Zn4 N11H 92.1(4) .
N41A Zn4 N11G 165.5(4) .
N11H Zn4 N11G 93.3(4) .
N41A Zn4 N21G 99.5(3) .
N11H Zn4 N21G 166.8(4) .
N11G Zn4 N21G 76.9(4) .
N41A Zn4 N51A 75.9(3) .
N11H Zn4 N51A 96.9(4) .
N11G Zn4 N51A 90.1(4) .
N21G Zn4 N51A 92.2(3) .
N41A Zn4 N21H 98.5(4) .
N11H Zn4 N21H 78.7(4) .
N11G Zn4 N21H 95.8(4) .
N21G Zn4 N21H 93.1(4) .
N51A Zn4 N21H 172.8(4) .
N21J Zn5 N51E 91.4(5) .
N21J Zn5 N21I 106.2(4) .
N51E Zn5 N21I 162.4(4) .
N21J Zn5 N41E 109.4(4) .
N51E Zn5 N41E 76.0(4) .
N21I Zn5 N41E 96.9(4) .
N21J Zn5 N11I 159.3(4) .
N51E Zn5 N11I 88.3(4) .
N21I Zn5 N11I 75.5(3) .
N41E Zn5 N11I 90.6(4) .
N21J Zn5 N11J 75.2(5) .
N51E Zn5 N11J 92.9(5) .
N21I Zn5 N11J 92.3(4) .
N41E Zn5 N11J 167.9(4) .
N11I Zn5 N11J 84.1(4) .
N11L Zn6 N11K 173.2(4) .
N11L Zn6 N41I 91.0(4) .
N11K Zn6 N41I 91.4(4) .
N11L Zn6 N51I 90.3(4) .
N11K Zn6 N51I 96.5(4) .
N41I Zn6 N51I 74.7(4) .
N11L Zn6 N21K 103.1(4) .
N11K Zn6 N21K 75.8(3) .
N41I Zn6 N21K 162.5(4) .
N51I Zn6 N21K 94.6(4) .
N11L Zn6 N21L 76.3(4) .
N11K Zn6 N21L 97.0(4) .
N41I Zn6 N21L 100.4(4) .
N51I Zn6 N21L 165.7(4) .
N21K Zn6 N21L 93.1(4) .
N51G Zn7 N41K 165.1(4) .
N51G Zn7 N51K 90.5(4) .
N41K Zn7 N51K 76.8(4) .
N51G Zn7 N11M 89.6(4) .
N41K Zn7 N11M 103.1(4) .
N51K Zn7 N11M 179.8(4) .
N51G Zn7 N21M 92.7(4) .
N41K Zn7 N21M 97.9(4) .
N51K Zn7 N21M 104.7(4) .
N11M Zn7 N21M 75.1(3) .
N51G Zn7 N41G 73.7(3) .
N41K Zn7 N41G 98.4(3) .
N51K Zn7 N41G 90.4(3) .
N11M Zn7 N41G 89.8(3) .
N21M Zn7 N41G 159.9(3) .
N51M Zn8 N51L 166.3(4) .
N51M Zn8 N11N 95.4(4) .
N51L Zn8 N11N 95.0(4) .
N51M Zn8 N21N 97.4(4) .
N51L Zn8 N21N 93.6(4) .
N11N Zn8 N21N 77.6(4) .
N51M Zn8 N41M 77.1(4) .
N51L Zn8 N41M 93.3(4) .
N11N Zn8 N41M 171.1(4) .
N21N Zn8 N41M 98.6(4) .
N51M Zn8 N41L 95.4(4) .
N51L Zn8 N41L 75.6(4) .
N11N Zn8 N41L 90.5(4) .
N21N Zn8 N41L 163.2(4) .
N41M Zn8 N41L 94.8(4) .
C16A N11A C12A 120.3(8) .
C16A N11A Zn1 126.1(6) .
C12A N11A Zn1 113.6(6) .
N11A C12A C22A 117.5(8) .
N11A C12A C13A 119.9(8) .
C22A C12A C13A 122.6(8) .
C14A C13A C12A 117.4(9) .
C13A C14A C15A 124.5(10) .
C14A C15A C16A 113.9(9) .
N11A C16A C15A 123.8(9) .
C22A N21A N25A 109.2(7) .
C22A N21A Zn1 112.0(5) .
N25A N21A Zn1 138.2(5) .
N21A C22A C12A 120.5(8) .
N21A C22A C23A 107.7(7) .
C12A C22A C23A 131.7(8) .
C24A C23A C22A 105.4(9) .
C23A C24A N25A 109.0(9) .
N21A N25A C24A 108.5(7) .
N21A N25A C26A 122.7(7) .
C24A N25A C26A 128.5(8) .
N25A C26A C31A 115.8(8) .
C36A C31A C32A 118.7(10) .
C36A C31A C26A 126.0(10) .
C32A C31A C26A 115.2(9) .
C33A C32A C31A 120.2(11) .
C32A C33A C34A 118.0(12) .
C35A C34A C33A 119.7(10) .
C35A C34A C46A 123.2(10) .
C33A C34A C46A 117.0(10) .
C36A C35A C34A 119.8(11) .
C31A C36A C35A 123.6(11) .
N45A N41A C42A 105.3(7) .
N45A N41A Zn4 139.7(6) .
C42A N41A Zn4 114.8(6) .
C43A C42A N41A 108.9(8) .
C43A C42A C52A 134.2(9) .
N41A C42A C52A 116.9(8) .
C44A C43A C42A 108.0(9) .
C43A C44A N45A 106.9(8) .
N41A N45A C44A 110.7(7) .
N41A N45A C46A 120.6(8) .
C44A N45A C46A 128.0(8) .
N45A C46A C34A 114.4(9) .
C52A N51A C56A 120.9(9) .
C52A N51A Zn4 114.1(7) .
C56A N51A Zn4 124.9(7) .
N51A C52A C53A 122.3(9) .
N51A C52A C42A 118.3(9) .
C53A C52A C42A 119.3(8) .
C54A C53A C52A 116.1(10) .
C53A C54A C55A 123.5(11) .
C54A C55A C56A 117.4(11) .
N51A C56A C55A 119.6(10) .
C16B N11B C12B 115.9(9) .
C16B N11B Zn1 126.6(7) .
C12B N11B Zn1 116.5(7) .
C22B C12B C13B 124.5(11) .
C22B C12B N11B 113.6(10) .
C13B C12B N11B 122.0(10) .
C14B C13B C12B 119.6(12) .
C13B C14B C15B 121.2(12) .
C16B C15B C14B 115.9(11) .
N11B C16B C15B 125.0(11) .
N25B N21B C22B 112.0(9) .
N25B N21B Zn1 137.7(7) .
C22B N21B Zn1 110.1(7) .
C12B C22B N21B 124.0(10) .
C12B C22B C23B 132.8(11) .
N21B C22B C23B 103.1(10) .
C24B C23B C22B 107.0(12) .
C23B C24B N25B 114.1(12) .
C26B N25B N21B 126.3(9) .
C26B N25B C24B 130.0(11) .
N21B N25B C24B 103.6(9) .
N25B C26B C31B 116.3(10) .
C32B C31B C36B 111.1(11) .
C32B C31B C26B 125.5(10) .
C36B C31B C26B 123.4(11) .
C31B C32B C33B 125.8(12) .
C34B C33B C32B 117.4(11) .
C33B C34B C35B 121.8(11) .
C33B C34B C46B 124.2(11) .
C35B C34B C46B 113.9(11) .
C36B C35B C34B 112.9(14) .
C31B C36B C35B 130.9(14) .
N45B N41B C42B 108.6(11) .
N45B N41B Zn3 140.2(9) .
C42B N41B Zn3 111.2(8) .
C52B C42B N41B 118.9(12) .
C52B C42B C43B 134.0(13) .
N41B C42B C43B 106.3(11) .
C44B C43B C42B 106.7(13) .
N45B C44B C43B 108.5(13) .
C44B N45B N41B 109.9(11) .
C44B N45B C46B 127.9(12) .
N41B N45B C46B 122.2(11) .
N45B C46B C34B 110.4(10) .
C56B N51B C52B 120.8(14) .
C56B N51B Zn3 127.5(12) .
C52B N51B Zn3 111.7(9) .
C42B C52B N51B 120.7(13) .
C42B C52B C53B 120.4(14) .
N51B C52B C53B 118.8(13) .
C52B C53B C54B 115.6(14) .
C55B C54B C53B 116.3(16) .
C56B C55B C54B 121.0(19) .
N51B C56B C55B 126.2(19) .
C16C N11C C12C 115.6(10) .
C16C N11C Zn1 127.8(8) .
C12C N11C Zn1 116.4(7) .
N11C C12C C13C 120.2(11) .
N11C C12C C22C 113.5(10) .
C13C C12C C22C 126.2(11) .
C14C C13C C12C 122.8(13) .
C13C C14C C15C 118.3(14) .
C16C C15C C14C 117.6(12) .
C15C C16C N11C 125.5(11) .
C22C N21C N25C 105.4(9) .
C22C N21C Zn1 113.1(7) .
N25C N21C Zn1 141.5(8) .
N21C C22C C23C 110.9(11) .
N21C C22C C12C 120.2(10) .
C23C C22C C12C 128.8(11) .
C24C C23C C22C 103.3(13) .
C23C C24C N25C 113.7(13) .
C24C N25C N21C 106.7(10) .
C24C N25C C26C 128.7(11) .
N21C N25C C26C 124.1(10) .
N25C C26C C31C 119.3(10) .
C32C C31C C36C 120.0 .
C32C C31C C26C 117.8(7) .
C36C C31C C26C 122.2(7) .
C33C C32C C31C 120.0 .
C32C C33C C34C 120.0 .
C35C C34C C33C 120.0 .
C35C C34C C46C 119.3(6) .
C33C C34C C46C 120.7(6) .
C34C C35C C36C 120.0 .
C35C C36C C31C 120.0 .
N45C N41C C42C 104.9(10) .
N45C N41C Zn2 140.4(8) .
C42C N41C Zn2 114.5(8) .
N41C C42C C52C 120.6(13) .
N41C C42C C43C 111.7(12) .
C52C C42C C43C 127.6(14) .
C44C C43C C42C 100.0(12) .
C43C C44C N45C 113.1(12) .
N41C N45C C44C 110.3(10) .
N41C N45C C46C 123.8(10) .
C44C N45C C46C 125.9(10) .
N45C C46C C34C 116.3(9) .
C56C N51C C52C 125.8(14) .
C56C N51C Zn2 122.5(11) .
C52C N51C Zn2 111.7(10) .
N51C C52C C42C 117.2(14) .
N51C C52C C53C 114.9(15) .
C42C C52C C53C 127.9(16) .
C54C C53C C52C 126(2) .
C53C C54C C55C 114(2) .
C54C C55C C56C 125(2) .
N51C C56C C55C 114.3(16) .
C16D N11D C12D 119.5(9) .
C16D N11D Zn2 124.7(7) .
C12D N11D Zn2 115.4(7) .
N11D C12D C13D 120.9(10) .
N11D C12D C22D 115.2(10) .
C13D C12D C22D 123.9(10) .
C12D C13D C14D 118.1(11) .
C15D C14D C13D 120.1(12) .
C14D C15D C16D 120.0(11) .
N11D C16D C15D 121.3(10) .
N25D N21D C22D 105.8(9) .
N25D N21D Zn2 141.5(8) .
C22D N21D Zn2 112.6(7) .
N21D C22D C23D 112.6(10) .
N21D C22D C12D 120.2(10) .
C23D C22D C12D 127.1(11) .
C22D C23D C24D 102.7(12) .
N25D C24D C23D 107.8(13) .
N21D N25D C24D 110.7(11) .
N21D N25D C26D 123.9(11) .
C24D N25D C26D 124.8(12) .
N25D C26D C31D 115.4(11) .
C32D C31D C36D 120.0 .
C32D C31D C26D 115.8(8) .
C36D C31D C26D 124.2(8) .
C31D C32D C33D 120.0 .
C32D C33D C34D 120.0 .
C35D C34D C33D 120.0 .
C35D C34D C46D 121.8(9) .
C33D C34D C46D 118.2(9) .
C34D C35D C36D 120.0 .
C35D C36D C31D 120.0 .
N45D N41D C42D 110.1(10) .
N45D N41D Zn3 140.0(9) .
C42D N41D Zn3 109.2(9) .
C52D C42D N41D 121.4(14) .
C52D C42D C43D 135.4(14) .
N41D C42D C43D 103.2(11) .
C44D C43D C42D 112.0(12) .
C43D C44D N45D 106.6(11) .
N41D N45D C44D 107.9(10) .
N41D N45D C46D 127.8(12) .
C44D N45D C46D 124.3(12) .
N45D C46D C34D 117.3(12) .
C56D N51D C52D 122.4(13) .
C56D N51D Zn3 120.0(11) .
C52D N51D Zn3 117.4(10) .
C42D C52D N51D 117.3(14) .
C42D C52D C53D 126.8(14) .
N51D C52D C53D 114.9(12) .
C54D C53D C52D 122.5(14) .
C53D C54D C55D 123.8(15) .
C54D C55D C56D 111.7(14) .
N51D C56D C55D 124.6(13) .
C16E N11E C12E 123.8(11) .
C16E N11E Zn2 121.9(9) .
C12E N11E Zn2 114.2(7) .
N11E C12E C22E 118.1(10) .
N11E C12E C13E 118.8(9) .
C22E C12E C13E 122.9(10) .
C14E C13E C12E 115.7(12) .
C13E C14E C15E 126.9(14) .
C14E C15E C16E 113.4(12) .
N11E C16E C15E 121.1(12) .
C22E N21E N25E 108.8(8) .
C22E N21E Zn2 110.2(6) .
N25E N21E Zn2 140.9(7) .
N21E C22E C12E 121.4(9) .
N21E C22E C23E 108.7(8) .
C12E C22E C23E 129.8(10) .
C24E C23E C22E 103.4(9) .
C23E C24E N25E 111.5(10) .
N21E N25E C24E 107.6(8) .
N21E N25E C26E 122.2(9) .
C24E N25E C26E 129.9(9) .
N25E C26E C31E 116.9(9) .
C32E C31E C36E 120.0 .
C32E C31E C26E 120.7(7) .
C36E C31E C26E 119.3(7) .
C33E C32E C31E 120.0 .
C32E C33E C34E 120.0 .
C35E C34E C33E 120.0 .
C35E C34E C46E 119.0(6) .
C33E C34E C46E 121.0(6) .
C36E C35E C34E 120.0 .
C35E C36E C31E 120.0 .
N45E N41E C42E 105.3(8) .
N45E N41E Zn5 142.6(7) .
C42E N41E Zn5 111.5(7) .
C43E C42E N41E 109.1(9) .
C43E C42E C52E 132.4(10) .
N41E C42E C52E 118.4(10) .
C44E C43E C42E 107.7(9) .
C43E C44E N45E 107.5(9) .
N41E N45E C44E 110.3(8) .
N41E N45E C46E 122.7(9) .
C44E N45E C46E 126.9(9) .
N45E C46E C34E 114.2(9) .
C52E N51E C56E 119.2(12) .
C52E N51E Zn5 116.1(9) .
C56E N51E Zn5 123.9(10) .
N51E C52E C42E 117.0(11) .
N51E C52E C53E 120.1(11) .
C42E C52E C53E 122.8(12) .
C54E C53E C52E 120.3(13) .
C53E C54E C55E 121.6(15) .
C54E C55E C56E 116.3(14) .
N51E C56E C55E 122.5(14) .
C16F N11F C12F 120.1(12) .
C16F N11F Zn3 125.2(11) .
C12F N11F Zn3 114.3(9) .
N11F C12F C22F 116.0(12) .
N11F C12F C13F 115.6(11) .
C22F C12F C13F 128.1(13) .
C14F C13F C12F 120.3(15) .
C13F C14F C15F 127.8(15) .
C14F C15F C16F 105.7(13) .
N11F C16F C15F 130.1(14) .
C22F N21F N25F 114.8(13) .
C22F N21F Zn3 109.1(10) .
N25F N21F Zn3 136.1(12) .
N21F C22F C12F 123.7(14) .
N21F C22F C23F 103.5(11) .
C12F C22F C23F 131.9(15) .
C24F C23F C22F 107.9(13) .
C23F C24F N25F 109.8(14) .
N21F N25F C24F 103.9(12) .
N21F N25F C26F 128.3(16) .
C24F N25F C26F 127.4(16) .
N25F C26F C31F 119.3(17) .
C32F C31F C36F 120.0 .
C32F C31F C26F 129.6(11) .
C36F C31F C26F 110.1(11) .
C31F C32F C33F 120.0 .
C34F C33F C32F 120.0 .
C33F C34F C35F 120.0 .
C33F C34F C26H 116.3(9) 2_655
C35F C34F C26H 123.7(9) 2_655
C34F C35F C36F 120.0 .
C35F C36F C31F 120.0 .
C16G N11G C12G 126.6(12) .
C16G N11G Zn4 121.2(10) .
C12G N11G Zn4 111.9(8) .
N11G C12G C22G 119.3(10) .
N11G C12G C13G 117.2(10) .
C22G C12G C13G 123.4(10) .
C14G C13G C12G 116.4(12) .
C13G C14G C15G 127.8(15) .
C14G C15G C16G 111.1(14) .
N11G C16G C15G 120.1(13) .
N25G N21G C22G 111.6(8) .
N25G N21G Zn4 139.0(7) .
C22G N21G Zn4 108.8(6) .
N21G C22G C12G 122.0(9) .
N21G C22G C23G 104.6(8) .
C12G C22G C23G 133.4(10) .
C24G C23G C22G 107.8(10) .
C23G C24G N25G 107.0(10) .
N21G N25G C24G 108.8(8) .
N21G N25G C26G 126.5(9) .
C24G N25G C26G 124.3(10) .
N25G C26G C31G 114.7(10) .
C32G C31G C36G 120.0 .
C32G C31G C26G 118.0(7) .
C36G C31G C26G 122.0(7) .
C33G C32G C31G 120.0 .
C32G C33G C34G 120.0 .
C33G C34G C35G 120.0 .
C33G C34G C46G 120.1(7) .
C35G C34G C46G 119.9(7) .
C36G C35G C34G 120.0 .
C35G C36G C31G 120.0 .
N45G N41G C42G 106.0(7) .
N45G N41G Zn7 139.6(6) .
C42G N41G Zn7 114.2(6) .
N41G C42G C43G 109.0(9) .
N41G C42G C52G 116.5(9) .
C43G C42G C52G 134.5(10) .
C44G C43G C42G 107.6(9) .
C43G C44G N45G 107.5(9) .
N41G N45G C44G 109.9(8) .
N41G N45G C46G 122.1(8) .
C44G N45G C46G 127.8(9) .
N45G C46G C34G 113.3(9) .
C52G N51G C56G 119.7(11) .
C52G N51G Zn7 116.4(8) .
C56G N51G Zn7 122.9(9) .
N51G C52G C42G 117.9(10) .
N51G C52G C53G 120.8(10) .
C42G C52G C53G 120.8(10) .
C54G C53G C52G 116.5(11) .
C55G C54G C53G 125.6(14) .
C54G C55G C56G 115.0(13) .
N51G C56G C55G 121.6(12) .
C16H N11H C12H 128.8(12) .
C16H N11H Zn4 123.3(10) .
C12H N11H Zn4 107.8(8) .
N11H C12H C22H 119.7(11) .
N11H C12H C13H 112.5(11) .
C22H C12H C13H 127.6(12) .
C14H C13H C12H 119.9(14) .
C13H C14H C15H 127.5(14) .
C14H C15H C16H 110.1(13) .
N11H C16H C15H 121.3(13) .
C22H N21H N25H 115.5(10) .
C22H N21H Zn4 106.2(8) .
N25H N21H Zn4 137.1(8) .
N21H C22H C12H 126.3(12) .
N21H C22H C23H 104.2(10) .
C12H C22H C23H 129.5(11) .
C24H C23H C22H 105.8(11) .
C23H C24H N25H 110.6(13) .
C24H N25H N21H 103.8(10) .
C24H N25H C26H 125.5(13) .
N21H N25H C26H 130.3(13) .
N25H C26H C34F 107(3) 2_655
C16I N11I C12I 118.1(11) .
C16I N11I Zn5 131.3(9) .
C12I N11I Zn5 110.7(7) .
N11I C12I C22I 117.4(10) .
N11I C12I C13I 116.7(9) .
C22I C12I C13I 125.5(10) .
C14I C13I C12I 122.9(12) .
C13I C14I C15I 123.1(14) .
C14I C15I C16I 108.6(12) .
N11I C16I C15I 129.9(13) .
C22I N21I N25I 109.8(8) .
C22I N21I Zn5 114.7(6) .
N25I N21I Zn5 135.4(7) .
N21I C22I C12I 121.3(9) .
N21I C22I C23I 105.8(8) .
C12I C22I C23I 132.7(9) .
C24I C23I C22I 108.1(9) .
C23I C24I N25I 108.6(9) .
N21I N25I C24I 107.7(8) .
N21I N25I C26I 126.4(10) .
C24I N25I C26I 125.9(10) .
N25I C26I C31I 109.3(10) .
C32I C31I C36I 120.0 .
C32I C31I C26I 121.5(8) .
C36I C31I C26I 118.3(8) .
C33I C32I C31I 120.0 .
C32I C33I C34I 120.0 .
C35I C34I C33I 120.0 .
C35I C34I C46I 117.3(9) .
C33I C34I C46I 122.7(9) .
C36I C35I C34I 120.0 .
C35I C36I C31I 120.0 .
N45I N41I C42I 105.9(10) .
N45I N41I Zn6 141.4(9) .
C42I N41I Zn6 112.7(9) .
N41I C42I C43I 108.1(12) .
N41I C42I C52I 119.4(14) .
C43I C42I C52I 132.3(14) .
C44I C43I C42I 107.6(12) .
C43I C44I N45I 108.1(13) .
N41I N45I C44I 110.3(11) .
N41I N45I C46I 123.1(12) .
C44I N45I C46I 126.6(13) .
N45I C46I C34I 113.9(12) .
C52I N51I C56I 122.3(12) .
C52I N51I Zn6 115.1(9) .
C56I N51I Zn6 121.4(9) .
N51I C52I C42I 116.9(13) .
N51I C52I C53I 117.4(12) .
C42I C52I C53I 125.5(14) .
C54I C53I C52I 120.3(14) .
C53I C54I C55I 123.2(15) .
C54I C55I C56I 115.1(14) .
N51I C56I C55I 121.1(12) .
C16J N11J C12J 120.2(12) .
C16J N11J Zn5 129.7(11) .
C12J N11J Zn5 109.7(9) .
N11J C12J C22J 117.1(12) .
N11J C12J C13J 119.1(11) .
C22J C12J C13J 123.7(12) .
C14J C13J C12J 117.6(12) .
C13J C14J C15J 126.3(14) .
C14J C15J C16J 110.5(13) .
N11J C16J C15J 126.0(14) .
N25J N21J C22J 114.6(11) .
N25J N21J Zn5 130.0(10) .
C22J N21J Zn5 115.0(9) .
N21J C22J C12J 122.9(12) .
N21J C22J C23J 104.8(11) .
C12J C22J C23J 132.2(13) .
C24J C23J C22J 106.7(12) .
C23J C24J N25J 108.2(12) .
N21J N25J C26J 134.1(14) .
N21J N25J C24J 105.5(11) .
C26J N25J C24J 120.0(13) .
N25J C26J C34N 122.9(17) 2_655
C16K N11K C12K 122.1(10) .
C16K N11K Zn6 124.7(8) .
C12K N11K Zn6 113.0(7) .
N11K C12K C22K 117.2(10) .
N11K C12K C13K 117.7(10) .
C22K C12K C13K 125.0(10) .
C14K C13K C12K 119.7(12) .
C13K C14K C15K 124.0(13) .
C14K C15K C16K 112.9(12) .
N11K C16K C15K 123.5(12) .
C22K N21K N25K 110.4(9) .
C22K N21K Zn6 110.2(7) .
N25K N21K Zn6 138.1(7) .
N21K C22K C12K 121.6(10) .
N21K C22K C23K 106.4(9) .
C12K C22K C23K 131.3(10) .
C24K C23K C22K 105.3(10) .
C23K C24K N25K 108.6(10) .
N21K N25K C24K 109.2(8) .
N21K N25K C26K 123.6(9) .
C24K N25K C26K 127.0(10) .
N25K C26K C31K 116.3(10) .
C32K C31K C36K 120.0 .
C32K C31K C26K 122.3(7) .
C36K C31K C26K 117.7(7) .
C31K C32K C33K 120.0 .
C34K C33K C32K 120.0 .
C33K C34K C35K 120.0 .
C33K C34K C46K 120.6(7) .
C35K C34K C46K 119.3(7) .
C36K C35K C34K 120.0 .
C35K C36K C31K 120.0 .
N45K N41K C42K 105.7(8) .
N45K N41K Zn7 140.8(7) .
C42K N41K Zn7 113.4(7) .
N41K C42K C43K 109.8(9) .
N41K C42K C52K 116.2(10) .
C43K C42K C52K 133.4(10) .
C44K C43K C42K 105.6(10) .
C43K C44K N45K 110.2(10) .
N41K N45K C44K 108.7(8) .
N41K N45K C46K 123.9(9) .
C44K N45K C46K 127.3(10) .
N45K C46K C34K 115.0(9) .
C52K N51K C56K 119.3(10) .
C52K N51K Zn7 112.8(8) .
C56K N51K Zn7 127.5(8) .
N51K C52K C53K 119.3(10) .
N51K C52K C42K 120.6(10) .
C53K C52K C42K 120.1(10) .
C54K C53K C52K 121.7(11) .
C53K C54K C55K 120.1(12) .
C54K C55K C56K 116.4(11) .
N51K C56K C55K 123.3(12) .
C16L N11L C12L 122.2(11) .
C16L N11L Zn6 125.2(9) .
C12L N11L Zn6 112.2(8) .
N11L C12L C22L 119.2(11) .
N11L C12L C13L 116.9(10) .
C22L C12L C13L 123.8(11) .
C14L C13L C12L 118.3(13) .
C13L C14L C15L 127.8(14) .
C14L C15L C16L 109.8(12) .
N11L C16L C15L 125.0(12) .
C22L N21L N25L 111.4(9) .
C22L N21L Zn6 108.8(7) .
N25L N21L Zn6 139.7(8) .
N21L C22L C12L 123.5(11) .
N21L C22L C23L 105.6(9) .
C12L C22L C23L 130.9(11) .
C24L C23L C22L 107.0(11) .
C23L C24L N25L 108.0(11) .
N21L N25L C24L 107.9(9) .
N21L N25L C26L 125.7(11) .
C24L N25L C26L 126.2(11) .
N25L C26L C31L 114.0(11) .
C32L C31L C36L 120.0 .
C32L C31L C26L 121.1(7) .
C36L C31L C26L 118.9(7) .
C33L C32L C31L 120.0 .
C34L C33L C32L 120.0 .
C33L C34L C35L 120.0 .
C33L C34L C46L 123.0(7) .
C35L C34L C46L 117.0(7) .
C34L C35L C36L 120.0 .
C35L C36L C31L 120.0 .
N45L N41L C42L 104.2(8) .
N45L N41L Zn8 143.9(7) .
C42L N41L Zn8 111.8(7) .
C43L C42L N41L 110.3(10) .
C43L C42L C52L 131.5(11) .
N41L C42L C52L 118.2(11) .
C44L C43L C42L 107.9(11) .
C43L C44L N45L 107.6(10) .
N41L N45L C44L 109.8(8) .
N41L N45L C46L 123.6(9) .
C44L N45L C46L 126.4(10) .
N45L C46L C34L 115.1(9) .
C52L N51L C56L 118.4(12) .
C52L N51L Zn8 117.3(9) .
C56L N51L Zn8 124.3(10) .
N51L C52L C53L 121.3(11) .
N51L C52L C42L 116.8(12) .
C53L C52L C42L 121.9(12) .
C54L C53L C52L 119.3(12) .
C53L C54L C55L 121.5(14) .
C54L C55L C56L 115.1(13) .
N51L C56L C55L 123.9(13) .
C16M N11M C12M 121.1(10) .
C16M N11M Zn7 125.1(8) .
C12M N11M Zn7 113.2(7) .
N11M C12M C22M 114.9(10) .
N11M C12M C13M 120.0(10) .
C22M C12M C13M 125.1(11) .
C14M C13M C12M 117.5(13) .
C13M C14M C15M 123.7(14) .
C16M C15M C14M 113.4(12) .
N11M C16M C15M 124.3(11) .
C22M N21M N25M 110.8(9) .
C22M N21M Zn7 110.8(7) .
N25M N21M Zn7 138.2(8) .
N21M C22M C12M 124.7(11) .
N21M C22M C23M 108.1(10) .
C12M C22M C23M 126.9(11) .
C24M C23M C22M 103.7(11) .
C23M C24M N25M 111.4(12) .
C24M N25M N21M 105.9(10) .
C24M N25M C26M 130.0(12) .
N21M N25M C26M 123.9(12) .
N25M C26M C31M 120.9(13) .
C32M C31M C36M 120.0 .
C32M C31M C26M 117.6(9) .
C36M C31M C26M 122.4(9) .
C33M C32M C31M 120.0 .
C32M C33M C34M 120.0 .
C35M C34M C33M 120.0 .
C35M C34M C46M 116.9(9) .
C33M C34M C46M 123.0(9) .
C34M C35M C36M 120.0 .
C35M C36M C31M 120.0 .
N45M N41M C42M 101.5(9) .
N45M N41M Zn8 146.5(8) .
C42M N41M Zn8 112.0(7) .
C43M C42M N41M 111.2(10) .
C43M C42M C52M 133.7(11) .
N41M C42M C52M 114.8(9) .
C44M C43M C42M 107.0(11) .
C43M C44M N45M 107.0(11) .
C44M N45M N41M 113.3(10) .
C44M N45M C46M 126.9(11) .
N41M N45M C46M 119.7(11) .
N45M C46M C34M 115.1(12) .
C52M N51M C56M 119.0(10) .
C52M N51M Zn8 115.7(8) .
C56M N51M Zn8 125.3(8) .
N51M C52M C53M 121.7(10) .
N51M C52M C42M 119.8(10) .
C53M C52M C42M 118.5(9) .
C54M C53M C52M 117.7(10) .
C53M C54M C55M 122.6(12) .
C54M C55M C56M 115.8(11) .
N51M C56M C55M 122.8(10) .
C16N N11N C12N 122.4(11) .
C16N N11N Zn8 125.7(9) .
C12N N11N Zn8 111.8(8) .
N11N C12N C22N 115.7(11) .
N11N C12N C13N 113.1(10) .
C22N C12N C13N 131.1(12) .
C14N C13N C12N 125.0(13) .
C13N C14N C15N 120.1(13) .
C16N C15N C14N 111.4(11) .
N11N C16N C15N 127.8(12) .
C22N N21N N25N 112.4(10) .
C22N N21N Zn8 109.0(8) .
N25N N21N Zn8 138.5(9) .
N21N C22N C12N 125.8(11) .
N21N C22N C23N 106.5(10) .
C12N C22N C23N 127.7(11) .
C24N C23N C22N 103.8(12) .
C23N C24N N25N 111.9(13) .
C24N N25N N21N 104.9(10) .
C24N N25N C26N 133.2(13) .
N21N N25N C26N 121.9(12) .
N25N C26N C31N 111.3(11) .
C32N C31N C36N 120.0 .
C32N C31N C26N 127.3(7) .
C36N C31N C26N 112.7(7) .
C33N C32N C31N 120.0 .
C34N C33N C32N 120.0 .
C35N C34N C33N 120.0 .
C35N C34N C26J 124.4(7) 2_655
C33N C34N C26J 114.7(7) 2_655
C34N C35N C36N 120.0 .
C35N C36N C31N 120.0 .
F1C B1 F1A 111.4(9) .
F1C B1 F1D 109.4(9) .
F1A B1 F1D 109.3(9) .
F1C B1 F1B 111.8(9) .
F1A B1 F1B 109.3(9) .
F1D B1 F1B 105.6(8) .
F2A B2 F2C 113.9(12) .
F2A B2 F2B 106.4(11) .
F2C B2 F2B 111.2(12) .
F2A B2 F2D 112.1(12) .
F2C B2 F2D 104.3(11) .
F2B B2 F2D 108.9(12) .
F3C B3A F3D 107.2(16) .
F3C B3A F3B 113.3(14) .
F3D B3A F3B 109.8(16) .
F3C B3A F3A 116.7(14) .
F3D B3A F3A 107.9(16) .
F3B B3A F3A 101.7(12) .
F4B B4 F4C 107.5(15) .
F4B B4 F4D 116.2(15) .
F4C B4 F4D 98.6(13) .
F4B B4 F4A 112.5(14) .
F4C B4 F4A 117.0(14) .
F4D B4 F4A 104.5(13) .
F5C B5 F5D 119.0(13) .
F5C B5 F5B 109.6(12) .
F5D B5 F5B 110.7(11) .
F5C B5 F5A 105.2(11) .
F5D B5 F5A 104.8(11) .
F5B B5 F5A 106.7(11) .
F6C B6 F6B 97.1(14) .
F6C B6 F6A 113.6(17) .
F6B B6 F6A 113.4(15) .
F6C B6 F6D 99.5(14) .
F6B B6 F6D 123.2(17) .
F6A B6 F6D 108.5(14) .
F7C B7 F7B 104.8(15) .
F7C B7 F7A 115.1(16) .
F7B B7 F7A 106.4(15) .
F7C B7 F7D 109.7(15) .
F7B B7 F7D 109.3(15) .
F7A B7 F7D 111.2(15) .
F8C B8 F8A 126.3(18) .
F8C B8 F8D 110.0(15) .
F8A B8 F8D 107.0(15) .
F8C B8 F8B 101.2(14) .
F8A B8 F8B 99.9(14) .
F8D B8 F8B 111.4(16) .
F9C B9 F9D 110.6(15) .
F9C B9 F9A 109.8(15) .
F9D B9 F9A 107.7(14) .
F9C B9 F9B 106.8(14) .
F9D B9 F9B 115.3(16) .
F9A B9 F9B 106.5(14) .
F10C B10 F10D 112.0(16) .
F10C B10 F10A 118.6(17) .
F10D B10 F10A 100.2(14) .
F10C B10 F10B 109.4(15) .
F10D B10 F10B 109.2(16) .
F10A B10 F10B 106.8(15) .
F11C B11 F11B 105.7(15) .
F11C B11 F11D 109.9(15) .
F11B B11 F11D 108.8(15) .
F11C B11 F11A 120.4(16) .
F11B B11 F11A 102.5(14) .
F11D B11 F11A 108.7(15) .
F12C B12 F12D 105.3(14) .
F12C B12 F12A 113.0(16) .
F12D B12 F12A 109.9(15) .
F12C B12 F12B 106.8(14) .
F12D B12 F12B 118.7(16) .
F12A B12 F12B 103.3(13) .
F13C B13 F13D 109.7(15) .
F13C B13 F13A 111.8(15) .
F13D B13 F13A 109.8(15) .
F13C B13 F13B 106.4(15) .
F13D B13 F13B 115.6(16) .
F13A B13 F13B 103.6(14) .
F14C B14 F14A 116(2) .
F14C B14 F14B 108.4(19) .
F14A B14 F14B 104.4(18) .
F14C B14 F14D 108.0(19) .
F14A B14 F14D 110.1(19) .
F14B B14 F14D 110(2) .
F15C B15 F15B 110.5(19) .
F15C B15 F15A 115.9(19) .
F15B B15 F15A 108.6(18) .
F15C B15 F15D 105.7(18) .
F15B B15 F15D 104.6(18) .
F15A B15 F15D 111.1(18) .
N400 C401 C402 178.4(17) .
N403 C404 C405 175.1(19) .
N406 C407 C408 174.0(15) .

loop_
_geom_bond_atom_site_label_1
_geom_bond_atom_site_label_2
_geom_bond_distance
_geom_bond_site_symmetry_2
Zn1 N11C 2.128(9) .
Zn1 N11B 2.157(8) .
Zn1 N11A 2.177(8) .
Zn1 N21C 2.192(9) .
Zn1 N21A 2.216(7) .
Zn1 N21B 2.231(9) .
Zn2 N11D 2.156(8) .
Zn2 N41C 2.158(9) .
Zn2 N11E 2.173(10) .
Zn2 N21D 2.224(9) .
Zn2 N21E 2.263(9) .
Zn2 N51C 2.264(11) .
Zn3 N51D 2.136(13) .
Zn3 N11F 2.143(12) .
Zn3 N51B 2.161(12) .
Zn3 N41B 2.215(12) .
Zn3 N41D 2.263(11) .
Zn3 N21F 2.262(15) .
Zn4 N41A 2.139(8) .
Zn4 N11H 2.150(11) .
Zn4 N11G 2.192(11) .
Zn4 N21G 2.230(9) .
Zn4 N51A 2.231(9) .
Zn4 N21H 2.247(11) .
Zn5 N21J 2.076(13) .
Zn5 N51E 2.148(12) .
Zn5 N21I 2.149(9) .
Zn5 N41E 2.197(9) .
Zn5 N11I 2.285(11) .
Zn5 N11J 2.298(12) .
Zn6 N11L 2.170(11) .
Zn6 N11K 2.184(10) .
Zn6 N41I 2.188(11) .
Zn6 N51I 2.197(12) .
Zn6 N21K 2.225(9) .
Zn6 N21L 2.272(10) .
Zn7 N51G 2.177(10) .
Zn7 N41K 2.178(10) .
Zn7 N51K 2.188(10) .
Zn7 N11M 2.212(10) .
Zn7 N21M 2.222(10) .
Zn7 N41G 2.242(8) .
Zn8 N51M 2.110(10) .
Zn8 N51L 2.151(11) .
Zn8 N11N 2.160(11) .
Zn8 N21N 2.200(12) .
Zn8 N41M 2.213(10) .
Zn8 N41L 2.215(9) .
N11A C16A 1.339(9) .
N11A C12A 1.339(9) .
C12A C22A 1.410(10) .
C12A C13A 1.442(10) .
C13A C14A 1.344(11) .
C14A C15A 1.391(11) .
C15A C16A 1.414(11) .
N21A C22A 1.302(9) .
N21A N25A 1.355(8) .
C22A C23A 1.451(10) .
C23A C24A 1.335(11) .
C24A N25A 1.360(10) .
N25A C26A 1.425(9) .
C26A C31A 1.532(14) .
C31A C36A 1.313(14) .
C31A C32A 1.411(15) .
C32A C33A 1.394(15) .
C33A C34A 1.403(15) .
C34A C35A 1.376(14) .
C34A C46A 1.523(14) .
C35A C36A 1.352(14) .
N41A N45A 1.351(9) .
N41A C42A 1.377(10) .
C42A C43A 1.366(10) .
C42A C52A 1.450(13) .
C43A C44A 1.349(10) .
C44A N45A 1.363(10) .
N45A C46A 1.448(10) .
N51A C52A 1.293(10) .
N51A C56A 1.352(11) .
C52A C53A 1.436(11) .
C53A C54A 1.341(11) .
C54A C55A 1.353(12) .
C55A C56A 1.429(12) .
N11B C16B 1.348(13) .
N11B C12B 1.399(12) .
C12B C22B 1.351(14) .
C12B C13B 1.366(14) .
C13B C14B 1.333(15) .
C14B C15B 1.423(15) .
C15B C16B 1.369(14) .
N21B N25B 1.358(12) .
N21B C22B 1.360(13) .
C22B C23B 1.480(16) .
C23B C24B 1.247(15) .
C24B N25B 1.387(14) .
N25B C26B 1.343(13) .
C26B C31B 1.484(14) .
C31B C32B 1.321(14) .
C31B C36B 1.355(16) .
C32B C33B 1.395(15) .
C33B C34B 1.355(15) .
C34B C35B 1.381(16) .
C34B C46B 1.576(16) .
C35B C36B 1.357(17) .
N41B N45B 1.364(14) .
N41B C42B 1.373(15) .
C42B C52B 1.344(16) .
C42B C43B 1.446(17) .
C43B C44B 1.374(17) .
C44B N45B 1.356(15) .
N45B C46B 1.477(16) .
N51B C56B 1.248(18) .
N51B C52B 1.385(16) .
C52B C53B 1.421(18) .
C53B C54B 1.51(2) .
C54B C55B 1.36(2) .
C55B C56B 1.29(2) .
N11C C16C 1.371(13) .
N11C C12C 1.386(13) .
C12C C13C 1.434(16) .
C12C C22C 1.457(15) .
C13C C14C 1.281(16) .
C14C C15C 1.468(17) .
C15C C16C 1.343(15) .
N21C C22C 1.321(13) .
N21C N25C 1.347(12) .
C22C C23C 1.397(16) .
C23C C24C 1.258(16) .
C24C N25C 1.341(14) .
N25C C26C 1.388(15) .
C26C C31C 1.528(13) .
C31C C32C 1.3900 .
C31C C36C 1.3900 .
C32C C33C 1.3900 .
C33C C34C 1.3900 .
C34C C35C 1.3900 .
C34C C46C 1.564(12) .
C35C C36C 1.3900 .
N41C N45C 1.316(12) .
N41C C42C 1.337(15) .
C42C C52C 1.402(19) .
C42C C43C 1.474(18) .
C43C C44C 1.305(16) .
C44C N45C 1.359(15) .
N45C C46C 1.427(14) .
N51C C56C 1.262(16) .
N51C C52C 1.371(17) .
C52C C53C 1.40(2) .
C53C C54C 1.29(2) .
C54C C55C 1.36(2) .
C55C C56C 1.45(2) .
N11D C16D 1.299(12) .
N11D C12D 1.373(13) .
C12D C13D 1.386(15) .
C12D C22D 1.456(15) .
C13D C14D 1.393(15) .
C14D C15D 1.319(14) .
C15D C16D 1.410(14) .
N21D N25D 1.300(12) .
N21D C22D 1.320(13) .
C22D C23D 1.363(15) .
C23D C24D 1.374(17) .
C24D N25D 1.346(16) .
N25D C26D 1.471(16) .
C26D C31D 1.519(16) .
C31D C32D 1.3900 .
C31D C36D 1.3900 .
C32D C33D 1.3900 .
C33D C34D 1.3900 .
C34D C35D 1.3900 .
C34D C46D 1.431(16) .
C35D C36D 1.3900 .
N41D N45D 1.313(11) .
N41D C42D 1.375(12) .
C42D C52D 1.328(17) .
C42D C43D 1.379(13) .
C43D C44D 1.288(12) .
C44D N45D 1.387(12) .
N45D C46D 1.406(11) .
N51D C56D 1.309(12) .
N51D C52D 1.328(12) .
C52D C53D 1.444(13) .
C53D C54D 1.307(13) .
C54D C55D 1.369(14) .
C55D C56D 1.452(14) .
N11E C16E 1.323(11) .
N11E C12E 1.332(11) .
C12E C22E 1.395(10) .
C12E C13E 1.437(12) .
C13E C14E 1.329(12) .
C14E C15E 1.396(13) .
C15E C16E 1.413(13) .
N21E C22E 1.309(10) .
N21E N25E 1.328(9) .
C22E C23E 1.438(11) .
C23E C24E 1.311(11) .
C24E N25E 1.352(10) .
N25E C26E 1.424(10) .
C26E C31E 1.493(12) .
C31E C32E 1.3900 .
C31E C36E 1.3900 .
C32E C33E 1.3900 .
C33E C34E 1.3900 .
C34E C35E 1.3900 .
C34E C46E 1.502(12) .
C35E C36E 1.3900 .
N41E N45E 1.337(10) .
N41E C42E 1.383(11) .
C42E C43E 1.363(11) .
C42E C52E 1.417(15) .
C43E C44E 1.335(11) .
C44E N45E 1.371(10) .
N45E C46E 1.434(10) .
N51E C52E 1.324(11) .
N51E C56E 1.347(12) .
C52E C53E 1.427(12) .
C53E C54E 1.322(13) .
C54E C55E 1.370(14) .
C55E C56E 1.427(14) .
N11F C16F 1.287(12) .
N11F C12F 1.365(12) .
C12F C22F 1.392(12) .
C12F C13F 1.431(13) .
C13F C14F 1.299(13) .
C14F C15F 1.422(13) .
C15F C16F 1.433(13) .
N21F C22F 1.283(13) .
N21F N25F 1.353(12) .
C22F C23F 1.460(13) .
C23F C24F 1.298(14) .
C24F N25F 1.390(13) .
N25F C26F 1.431(12) .
C26F C31F 1.477(19) .
C31F C32F 1.3900 .
C31F C36F 1.3900 .
C32F C33F 1.3900 .
C33F C34F 1.3900 .
C34F C35F 1.3900 .
C34F C26H 1.682(19) 2_655
C35F C36F 1.3900 .
N11G C16G 1.314(12) .
N11G C12G 1.318(11) .
C12G C22G 1.401(11) .
C12G C13G 1.438(12) .
C13G C14G 1.314(13) .
C14G C15G 1.419(14) .
C15G C16G 1.441(14) .
N21G N25G 1.312(9) .
N21G C22G 1.326(10) .
C22G C23G 1.444(11) .
C23G C24G 1.336(12) .
C24G N25G 1.376(11) .
N25G C26G 1.440(10) .
C26G C31G 1.477(13) .
C31G C32G 1.3900 .
C31G C36G 1.3900 .
C32G C33G 1.3900 .
C33G C34G 1.3900 .
C34G C35G 1.3900 .
C34G C46G 1.522(13) .
C35G C36G 1.3900 .
N41G N45G 1.338(9) .
N41G C42G 1.359(10) .
C42G C43G 1.368(11) .
C42G C52G 1.411(13) .
C43G C44G 1.332(11) .
C44G N45G 1.365(10) .
N45G C46G 1.441(10) .
N51G C52G 1.332(11) .
N51G C56G 1.337(12) .
C52G C53G 1.437(12) .
C53G C54G 1.332(12) .
C54G C55G 1.337(13) .
C55G C56G 1.441(13) .
N11H C16H 1.262(11) .
N11H C12H 1.363(11) .
C12H C22H 1.386(11) .
C12H C13H 1.429(12) .
C13H C14H 1.284(13) .
C14H C15H 1.426(13) .
C15H C16H 1.435(13) .
N21H C22H 1.218(11) .
N21H N25H 1.383(11) .
C22H C23H 1.508(12) .
C23H C24H 1.303(13) .
C24H N25H 1.368(13) .
N25H C26H 1.405(12) .
C26H C34F 1.68(6) 2_655
N11I C16I 1.313(11) .
N11I C12I 1.361(11) .
C12I C22I 1.403(10) .
C12I C13I 1.436(12) .
C13I C14I 1.324(13) .
C14I C15I 1.426(13) .
C15I C16I 1.441(12) .
N21I C22I 1.322(10) .
N21I N25I 1.360(10) .
C22I C23I 1.445(11) .
C23I C24I 1.305(11) .
C24I N25I 1.378(10) .
N25I C26I 1.423(11) .
C26I C31I 1.593(14) .
C31I C32I 1.3900 .
C31I C36I 1.3900 .
C32I C33I 1.3900 .
C33I C34I 1.3900 .
C34I C35I 1.3900 .
C34I C46I 1.548(16) .
C35I C36I 1.3900 .
N41I N45I 1.322(11) .
N41I C42I 1.355(12) .
C42I C43I 1.384(13) .
C42I C52I 1.398(18) .
C43I C44I 1.295(13) .
C44I N45I 1.358(12) .
N45I C46I 1.439(12) .
N51I C52I 1.317(12) .
N51I C56I 1.342(11) .
C52I C53I 1.440(13) .
C53I C54I 1.311(13) .
C54I C55I 1.364(14) .
C55I C56I 1.432(13) .
N11J C16J 1.298(12) .
N11J C12J 1.322(12) .
C12J C22J 1.363(12) .
C12J C13J 1.458(12) .
C13J C14J 1.298(12) .
C14J C15J 1.401(13) .
C15J C16J 1.438(13) .
N21J N25J 1.289(11) .
N21J C22J 1.303(11) .
C22J C23J 1.444(13) .
C23J C24J 1.322(13) .
C24J N25J 1.419(12) .
N25J C26J 1.394(12) .
C26J C34N 1.573(19) 2_655
N11K C16K 1.311(11) .
N11K C12K 1.348(11) .
C12K C22K 1.388(11) .
C12K C13K 1.441(12) .
C13K C14K 1.321(12) .
C14K C15K 1.411(12) .
C15K C16K 1.440(12) .
N21K C22K 1.305(11) .
N21K N25K 1.321(9) .
C22K C23K 1.455(12) .
C23K C24K 1.339(12) .
C24K N25K 1.350(10) .
N25K C26K 1.431(11) .
C26K C31K 1.517(13) .
C31K C32K 1.3900 .
C31K C36K 1.3900 .
C32K C33K 1.3900 .
C33K C34K 1.3900 .
C34K C35K 1.3900 .
C34K C46K 1.529(13) .
C35K C36K 1.3900 .
N41K N45K 1.352(10) .
N41K C42K 1.356(11) .
C42K C43K 1.386(12) .
C42K C52K 1.446(15) .
C43K C44K 1.316(11) .
C44K N45K 1.356(11) .
N45K C46K 1.421(10) .
N51K C52K 1.304(11) .
N51K C56K 1.333(11) .
C52K C53K 1.416(12) .
C53K C54K 1.314(12) .
C54K C55K 1.365(12) .
C55K C56K 1.404(12) .
N11L C16L 1.293(11) .
N11L C12L 1.358(11) .
C12L C22L 1.363(11) .
C12L C13L 1.448(12) .
C13L C14L 1.285(12) .
C14L C15L 1.416(13) .
C15L C16L 1.438(13) .
N21L C22L 1.299(11) .
N21L N25L 1.324(10) .
C22L C23L 1.463(12) .
C23L C24L 1.307(12) .
C24L N25L 1.392(12) .
N25L C26L 1.420(11) .
C26L C31L 1.540(15) .
C31L C32L 1.3900 .
C31L C36L 1.3900 .
C32L C33L 1.3900 .
C33L C34L 1.3900 .
C34L C35L 1.3900 .
C34L C46L 1.524(13) .
C35L C36L 1.3900 .
N41L N45L 1.352(10) .
N41L C42L 1.369(11) .
C42L C43L 1.360(12) .
C42L C52L 1.439(16) .
C43L C44L 1.310(12) .
C44L N45L 1.382(11) .
N45L C46L 1.435(10) .
N51L C52L 1.303(11) .
N51L C56L 1.333(12) .
C52L C53L 1.429(12) .
C53L C54L 1.343(12) .
C54L C55L 1.359(13) .
C55L C56L 1.437(13) .
N11M C16M 1.286(10) .
N11M C12M 1.345(11) .
C12M C22M 1.397(11) .
C12M C13M 1.417(12) .
C13M C14M 1.325(13) .
C14M C15M 1.420(13) .
C15M C16M 1.399(12) .
N21M C22M 1.261(10) .
N21M N25M 1.362(10) .
C22M C23M 1.466(12) .
C23M C24M 1.311(13) .
C24M N25M 1.356(12) .
N25M C26M 1.391(11) .
C26M C31M 1.478(16) .
C31M C32M 1.3900 .
C31M C36M 1.3900 .
C32M C33M 1.3900 .
C33M C34M 1.3900 .
C34M C35M 1.3900 .
C34M C46M 1.570(16) .
C35M C36M 1.3900 .
N41M N45M 1.349(11) .
N41M C42M 1.388(11) .
C42M C43M 1.359(12) .
C42M C52M 1.457(14) .
C43M C44M 1.330(12) .
C44M N45M 1.345(11) .
N45M C46M 1.446(11) .
N51M C52M 1.313(10) .
N51M C56M 1.331(11) .
C52M C53M 1.431(11) .
C53M C54M 1.330(12) .
C54M C55M 1.371(12) .
C55M C56M 1.422(12) .
N11N C16N 1.291(11) .
N11N C12N 1.358(11) .
C12N C22N 1.399(11) .
C12N C13N 1.431(12) .
C13N C14N 1.329(12) .
C14N C15N 1.442(13) .
C15N C16N 1.394(12) .
N21N C22N 1.259(11) .
N21N N25N 1.379(11) .
C22N C23N 1.491(12) .
C23N C24N 1.319(13) .
C24N N25N 1.352(12) .
N25N C26N 1.454(12) .
C26N C31N 1.565(13) .
C31N C32N 1.3900 .
C31N C36N 1.3900 .
C32N C33N 1.3900 .
C33N C34N 1.3900 .
C34N C35N 1.3900 .
C34N C26J 1.573(12) 2_655
C35N C36N 1.3900 .
B1 F1C 1.235(11) .
B1 F1A 1.340(11) .
B1 F1D 1.393(11) .
B1 F1B 1.397(11) .
B2 F2A 1.311(12) .
B2 F2C 1.317(12) .
B2 F2B 1.323(12) .
B2 F2D 1.358(12) .
B3A F3C 1.295(15) .
B3A F3D 1.310(16) .
B3A F3B 1.339(15) .
B3A F3A 1.353(15) .
B3B F3H 1.291(13) .
B4 F4B 1.190(16) .
B4 F4C 1.289(17) .
B4 F4D 1.327(17) .
B4 F4A 1.342(16) .
B5 F5C 1.265(15) .
B5 F5D 1.315(14) .
B5 F5B 1.388(15) .
B5 F5A 1.404(15) .
B6 F6C 1.284(15) .
B6 F6B 1.322(14) .
B6 F6A 1.352(14) .
B6 F6D 1.351(15) .
B7 F7C 1.292(15) .
B7 F7B 1.338(15) .
B7 F7A 1.355(15) .
B7 F7D 1.383(15) .
B8 F8C 1.291(14) .
B8 F8A 1.311(15) .
B8 F8D 1.358(15) .
B8 F8B 1.396(15) .
B9 F9C 1.328(15) .
B9 F9D 1.321(14) .
B9 F9A 1.328(15) .
B9 F9B 1.375(15) .
B10 F10C 1.306(14) .
B10 F10D 1.319(15) .
B10 F10A 1.355(15) .
B10 F10B 1.375(15) .
B11 F11C 1.316(14) .
B11 F11B 1.350(15) .
B11 F11D 1.356(15) .
B11 F11A 1.377(15) .
B12 F12C 1.300(15) .
B12 F12D 1.345(14) .
B12 F12A 1.359(15) .
B12 F12B 1.370(15) .
B13 F13C 1.318(15) .
B13 F13D 1.335(14) .
B13 F13A 1.339(15) .
B13 F13B 1.351(15) .
B14 F14C 1.294(16) .
B14 F14A 1.343(16) .
B14 F14B 1.348(16) .
B14 F14D 1.349(16) .
B15 F15C 1.300(16) .
B15 F15B 1.342(16) .
B15 F15A 1.339(16) .
B15 F15D 1.349(16) .
N400 C401 1.083(15) .
C401 C402 1.431(18) .
N403 C404 1.091(16) .
C404 C405 1.49(2) .
N406 C407 1.097(14) .
C407 C408 1.499(17) .
